data_4333477
loop_
_publ_author_name
'Akine, Shigehisa'
'Kagiyama, Satoko'
'Nabeshima, Tatsuya'

_publ_section_title
;
 Oligometallic Template Strategy for Ring-Closing Olefin
 Metathesis:&#x00A0; Highly Cis- and Trans-Selective Synthesis of a
 32-Membered Macrocyclic Tetraoxime
;
_journal_issue 23
_journal_name_full 'Inorganic Chemistry'
_journal_page_first 9525
_journal_page_last 9527
_journal_paper_doi 10.1021/ic701585x
_journal_volume 46
_journal_year 2007
_chemical_formula_moiety C36.50H38CaCl1.50N4O14.75Zn2
_chemical_formula_sum 'C36.5 H38 Ca Cl1.5 N4 O14.75 Zn2'
_chemical_formula_weight 992.70
_chemical_name_common '[LZn2Ca(OAc)2](CHCl3)0.5(H2O)0.75'
_chemical_name_systematic
; 
 ? 
;
_space_group_IT_number 2
_symmetry_cell_setting triclinic
_symmetry_space_group_name_Hall '-P 1'
_symmetry_space_group_name_H-M 'P -1'
_atom_sites_solution_hydrogens geom
_atom_sites_solution_primary direct
_atom_sites_solution_secondary difmap
_audit_creation_method SHELXL-97
_cell_angle_alpha 84.018(10)
_cell_angle_beta 81.632(10)
_cell_angle_gamma 73.877(11)
_cell_formula_units_Z 4
_cell_length_a 13.791(3)
_cell_length_b 15.788(4)
_cell_length_c 20.439(4)
_cell_measurement_reflns_used 40444
_cell_measurement_temperature 120
_cell_measurement_theta_max 27.00
_cell_measurement_theta_min 3.00
_cell_volume 4220.1(17)
_computing_cell_refinement 'Rapid AUTO (Rigaku Corp.)'
_computing_data_collection 'Rapid AUTO (Rigaku Corp.)'
_computing_data_reduction 'Rapid AUTO (Rigaku Corp.)'
_computing_molecular_graphics ORTEP-3
_computing_publication_material ORTEP-3
_computing_structure_refinement 'SHELXL-97 (Sheldrick, 1997)'
_computing_structure_solution 'DIRDIF99 (Beurskens et al., 1999)'
_diffrn_ambient_temperature 120
_diffrn_measured_fraction_theta_full 0.996
_diffrn_measured_fraction_theta_max 0.996
_diffrn_measurement_device_type 'Rigaku R-AXIS Rapid'
_diffrn_measurement_method IP
_diffrn_radiation_monochromator graphite
_diffrn_radiation_source 'fine-focus sealed tube'
_diffrn_radiation_type MoK\a
_diffrn_radiation_wavelength 0.71069
_diffrn_reflns_av_R_equivalents 0.0676
_diffrn_reflns_av_sigmaI/netI 0.0925
_diffrn_reflns_limit_h_max 17
_diffrn_reflns_limit_h_min -17
_diffrn_reflns_limit_k_max 20
_diffrn_reflns_limit_k_min -20
_diffrn_reflns_limit_l_max 26
_diffrn_reflns_limit_l_min -22
_diffrn_reflns_number 40444
_diffrn_reflns_theta_full 27.00
_diffrn_reflns_theta_max 27.00
_diffrn_reflns_theta_min 3.00
_diffrn_standards_decay_% 0
_diffrn_standards_interval_count 0
_diffrn_standards_interval_time 0
_diffrn_standards_number 0
_exptl_absorpt_coefficient_mu 1.424
_exptl_absorpt_correction_T_max 0.7637
_exptl_absorpt_correction_T_min 0.7172
_exptl_absorpt_correction_type multi-scan
_exptl_absorpt_process_details 'Rapid AUTO (Rigaku Corp.)'
_exptl_crystal_colour orange
_exptl_crystal_density_diffrn 1.562
_exptl_crystal_density_method 'not measured'
_exptl_crystal_description prismatic
_exptl_crystal_F_000 2034
_exptl_crystal_size_max 0.25
_exptl_crystal_size_mid 0.25
_exptl_crystal_size_min 0.20
_refine_diff_density_max 1.102
_refine_diff_density_min -0.788
_refine_diff_density_rms 0.115
_refine_ls_extinction_method none
_refine_ls_goodness_of_fit_ref 1.030
_refine_ls_hydrogen_treatment mixed
_refine_ls_matrix_type full
_refine_ls_number_parameters 1164
_refine_ls_number_reflns 18349
_refine_ls_number_restraints 30
_refine_ls_restrained_S_all 1.030
_refine_ls_R_factor_all 0.0981
_refine_ls_R_factor_gt 0.0632
_refine_ls_shift/su_max 0.001
_refine_ls_shift/su_mean 0.000
_refine_ls_structure_factor_coef Fsqd
_refine_ls_weighting_details 'calc w=1/[\s^2^(Fo^2^)+(0.0833P)^2^+6.2801P] where P=(Fo^2^+2Fc^2^)/3'
_refine_ls_weighting_scheme calc
_refine_ls_wR_factor_gt 0.1567
_refine_ls_wR_factor_ref 0.1809
_reflns_number_gt 12642
_reflns_number_total 18349
_reflns_threshold_expression >2sigma(I)
_cod_data_source_file ic701585xsup1.cif
_cod_data_source_block LZn2Ca
_cod_original_sg_symbol_H-M P-1
_cod_original_formula_sum 'C36.50 H38 Ca Cl1.50 N4 O14.75 Zn2'
_cod_database_code 4333477

loop_
_symmetry_equiv_pos_as_xyz
'x, y, z'
'-x, -y, -z'

loop_
_atom_site_label
_atom_site_type_symbol
_atom_site_fract_x
_atom_site_fract_y
_atom_site_fract_z
_atom_site_U_iso_or_equiv
_atom_site_adp_type
_atom_site_occupancy
_atom_site_symmetry_multiplicity
_atom_site_calc_flag
_atom_site_refinement_flags
_atom_site_disorder_assembly
_atom_site_disorder_group
Ca1 Ca 0.45826(7) 0.23813(6) 0.10297(4) 0.0259(2) Uani 1 1 d . . .
Zn1 Zn 0.34642(5) 0.35677(3) -0.02869(3) 0.03121(15) Uani 1 1 d . . .
Zn2 Zn 0.64705(4) 0.04665(3) 0.10922(2) 0.02474(13) Uani 1 1 d . . .
C1 C 0.3810(4) 0.5369(3) 0.0365(2) 0.0320(11) Uani 1 1 d . . .
C2 C 0.3964(4) 0.4567(3) 0.0758(2) 0.0303(10) Uani 1 1 d . . .
C3 C 0.4257(4) 0.4557(3) 0.1395(2) 0.0349(11) Uani 1 1 d . . .
C4 C 0.4335(5) 0.5302(4) 0.1641(3) 0.0455(14) Uani 1 1 d . . .
H1 H 0.4499 0.5282 0.2079 0.055 Uiso 1 1 calc R . .
C5 C 0.4175(5) 0.6093(4) 0.1248(3) 0.0470(15) Uani 1 1 d . . .
H2 H 0.4237 0.6611 0.1418 0.056 Uiso 1 1 calc R . .
C6 C 0.3931(4) 0.6124(3) 0.0624(3) 0.0383(12) Uani 1 1 d . . .
H3 H 0.3839 0.6664 0.0357 0.046 Uiso 1 1 calc R . .
O1 O 0.3905(3) 0.3833(2) 0.05612(16) 0.0345(8) Uani 1 1 d . . .
O2 O 0.4424(3) 0.3727(2) 0.17251(16) 0.0402(9) Uani 1 1 d . . .
C7 C 0.4964(6) 0.3566(5) 0.2292(3) 0.064(2) Uani 1 1 d . . .
H4 H 0.5480 0.3906 0.2221 0.077 Uiso 1 1 calc R . .
H5 H 0.5327 0.2931 0.2336 0.077 Uiso 1 1 calc R . .
C8 C 0.4301(9) 0.3811(6) 0.2911(4) 0.083(3) Uani 1 1 d . . .
H6 H 0.4599 0.3648 0.3312 0.099 Uiso 1 1 calc R . .
C9 C 0.3334(13) 0.4235(8) 0.2958(5) 0.132(5) Uani 1 1 d . . .
H7 H 0.3006 0.4411 0.2569 0.158 Uiso 1 1 calc R . .
H8 H 0.2961 0.4367 0.3381 0.158 Uiso 1 1 calc R . .
C10 C 0.3590(4) 0.5451(3) -0.0311(2) 0.0329(11) Uani 1 1 d . . .
H9 H 0.3622 0.5985 -0.0564 0.040 Uiso 1 1 calc R . .
N1 N 0.3354(3) 0.4862(3) -0.0599(2) 0.0337(10) Uani 1 1 d . . .
O3 O 0.3307(3) 0.5134(2) -0.12919(18) 0.0446(10) Uani 1 1 d . . .
C11 C 0.2356(5) 0.5166(4) -0.1485(3) 0.0498(16) Uani 1 1 d . . .
H10 H 0.2362 0.5376 -0.1959 0.060 Uiso 1 1 calc R . .
H11 H 0.1828 0.5613 -0.1230 0.060 Uiso 1 1 calc R . .
C12 C 0.2045(5) 0.4315(3) -0.1396(3) 0.0434(14) Uani 1 1 d . . .
H12 H 0.1933 0.4143 -0.0917 0.052 Uiso 1 1 calc R . .
H13 H 0.1395 0.4408 -0.1580 0.052 Uiso 1 1 calc R . .
O4 O 0.2798(3) 0.3618(2) -0.17169(18) 0.0429(9) Uani 1 1 d . . .
N2 N 0.3485(3) 0.3142(3) -0.1265(2) 0.0346(10) Uani 1 1 d . . .
C13 C 0.4033(4) 0.2425(3) -0.1501(2) 0.0309(11) Uani 1 1 d . . .
H14 H 0.3957 0.2328 -0.1940 0.037 Uiso 1 1 calc R . .
C14 C 0.4757(4) 0.1749(3) -0.1165(2) 0.0287(10) Uani 1 1 d . . .
C15 C 0.4928(4) 0.1810(3) -0.0517(2) 0.0268(10) Uani 1 1 d . . .
C16 C 0.5534(3) 0.1057(3) -0.0170(2) 0.0245(9) Uani 1 1 d . . .
C17 C 0.5999(4) 0.0291(3) -0.0495(2) 0.0261(9) Uani 1 1 d . . .
C18 C 0.5842(4) 0.0259(3) -0.1163(2) 0.0325(11) Uani 1 1 d . . .
H15 H 0.6165 -0.0261 -0.1390 0.039 Uiso 1 1 calc R . .
C19 C 0.5243(4) 0.0953(3) -0.1480(2) 0.0322(11) Uani 1 1 d . . .
H16 H 0.5142 0.0910 -0.1925 0.039 Uiso 1 1 calc R . .
O5 O 0.4537(3) 0.2500(2) -0.01642(15) 0.0298(7) Uani 1 1 d . . .
O6 O 0.5560(2) 0.1145(2) 0.04548(15) 0.0282(7) Uani 1 1 d . . .
C20 C 0.6584(4) -0.0498(3) -0.0159(2) 0.0274(10) Uani 1 1 d . . .
H17 H 0.6749 -0.1035 -0.0372 0.033 Uiso 1 1 calc R . .
N3 N 0.6894(3) -0.0522(2) 0.04041(19) 0.0283(9) Uani 1 1 d . . .
O7 O 0.7340(3) -0.1418(2) 0.06200(17) 0.0322(8) Uani 1 1 d . . .
C21 C 0.8380(4) -0.1556(3) 0.0716(3) 0.0354(11) Uani 1 1 d . . .
H18 H 0.8767 -0.1434 0.0286 0.043 Uiso 1 1 calc R . .
H19 H 0.8660 -0.2185 0.0857 0.043 Uiso 1 1 calc R . .
C22 C 0.8550(4) -0.0993(3) 0.1221(3) 0.0332(11) Uani 1 1 d . . .
H20 H 0.9278 -0.1170 0.1287 0.040 Uiso 1 1 calc R . .
H21 H 0.8377 -0.0366 0.1049 0.040 Uiso 1 1 calc R . .
O8 O 0.7952(2) -0.1078(2) 0.18376(17) 0.0321(8) Uani 1 1 d . . .
N4 N 0.6999(3) -0.0432(2) 0.18794(19) 0.0284(9) Uani 1 1 d . . .
C23 C 0.6520(4) -0.0490(3) 0.2454(2) 0.0282(10) Uani 1 1 d . . .
H22 H 0.6840 -0.0948 0.2754 0.034 Uiso 1 1 calc R . .
C24 C 0.5546(4) 0.0064(3) 0.2700(2) 0.0278(10) Uani 1 1 d . . .
C25 C 0.5023(3) 0.0833(3) 0.2343(2) 0.0252(9) Uani 1 1 d . . .
C26 C 0.4087(4) 0.1333(3) 0.2658(2) 0.0301(10) Uani 1 1 d . . .
C27 C 0.3695(4) 0.1097(4) 0.3286(3) 0.0398(12) Uani 1 1 d . . .
H23 H 0.3077 0.1456 0.3492 0.048 Uiso 1 1 calc R . .
C28 C 0.4221(4) 0.0316(4) 0.3623(2) 0.0392(13) Uani 1 1 d . . .
H24 H 0.3946 0.0136 0.4051 0.047 Uiso 1 1 calc R . .
C29 C 0.5122(4) -0.0179(3) 0.3333(2) 0.0340(11) Uani 1 1 d . . .
H25 H 0.5473 -0.0702 0.3564 0.041 Uiso 1 1 calc R . .
O9 O 0.5341(2) 0.1104(2) 0.17476(15) 0.0272(7) Uani 1 1 d . . .
O10 O 0.3641(2) 0.2062(2) 0.22696(16) 0.0323(8) Uani 1 1 d . . .
C30 C 0.2591(4) 0.2475(3) 0.2476(3) 0.0394(13) Uani 1 1 d . . .
H26 H 0.2364 0.3018 0.2187 0.047 Uiso 1 1 calc R . .
H27 H 0.2517 0.2651 0.2935 0.047 Uiso 1 1 calc R . .
C31 C 0.1934(4) 0.1883(4) 0.2446(3) 0.0496(15) Uani 1 1 d . . .
H28 H 0.2039 0.1563 0.2062 0.060 Uiso 1 1 calc R . .
C32 C 0.1219(5) 0.1774(5) 0.2915(4) 0.069(2) Uani 1 1 d . . .
H29 H 0.1095 0.2084 0.3306 0.083 Uiso 1 1 calc R . .
H30 H 0.0824 0.1384 0.2865 0.083 Uiso 1 1 calc R . .
O11 O 0.2850(3) 0.2421(2) 0.09217(16) 0.0336(8) Uani 1 1 d . . .
O12 O 0.2147(3) 0.3360(2) 0.01163(18) 0.0378(8) Uani 1 1 d . . .
C33 C 0.2111(4) 0.2834(4) 0.0618(3) 0.0381(12) Uani 1 1 d . . .
C34 C 0.1086(5) 0.2687(6) 0.0871(3) 0.065(2) Uani 1 1 d . . .
H31 H 0.0825 0.2975 0.1287 0.098 Uiso 1 1 calc R . .
H32 H 0.1151 0.2052 0.0948 0.098 Uiso 1 1 calc R . .
H33 H 0.0615 0.2940 0.0542 0.098 Uiso 1 1 calc R . .
O13 O 0.6288(3) 0.2497(2) 0.10115(18) 0.0357(8) Uani 1 1 d . . .
O14 O 0.7458(3) 0.1187(2) 0.10413(18) 0.0350(8) Uani 1 1 d . . .
C35 C 0.7161(4) 0.2027(3) 0.1057(3) 0.0421(13) Uani 1 1 d . . .
C36 C 0.7966(6) 0.2453(4) 0.1159(5) 0.079(3) Uani 1 1 d . . .
H34 H 0.7989 0.2931 0.0815 0.118 Uiso 1 1 calc R . .
H35 H 0.8628 0.2012 0.1132 0.118 Uiso 1 1 calc R . .
H36 H 0.7810 0.2695 0.1596 0.118 Uiso 1 1 calc R . .
Ca2 Ca 0.15339(7) 0.71721(6) 0.48544(5) 0.0318(2) Uani 1 1 d . A .
Zn3 Zn -0.03043(4) 0.69866(3) 0.40070(3) 0.02683(14) Uani 1 1 d . A .
Zn4 Zn 0.15350(4) 0.85101(4) 0.60421(3) 0.02991(14) Uani 1 1 d . A .
C37 C 0.0694(4) 0.4747(3) 0.4249(2) 0.0251(9) Uani 1 1 d . . .
C38 C 0.1245(3) 0.5293(3) 0.4423(2) 0.0262(9) Uani 1 1 d . . .
C39 C 0.2170(4) 0.4876(3) 0.4677(3) 0.0344(11) Uani 1 1 d . A .
C40 C 0.2563(4) 0.3986(3) 0.4703(2) 0.0341(11) Uani 1 1 d . . .
H37 H 0.3211 0.3729 0.4849 0.041 Uiso 1 1 calc R . .
C41 C 0.2015(4) 0.3450(3) 0.4516(3) 0.0377(12) Uani 1 1 d . . .
H38 H 0.2287 0.2826 0.4533 0.045 Uiso 1 1 calc R . .
C42 C 0.1090(4) 0.3822(3) 0.4308(2) 0.0331(11) Uani 1 1 d . . .
H39 H 0.0704 0.3454 0.4200 0.040 Uiso 1 1 calc R . .
O15 O 0.0922(3) 0.6158(2) 0.43879(19) 0.0363(8) Uani 1 1 d . . .
O16 O 0.2626(3) 0.5466(3) 0.4883(3) 0.0592(13) Uani 1 1 d . . .
C43 C 0.3431(9) 0.4957(8) 0.5346(8) 0.030(3) Uani 0.54(3) 1 d P A 1
H40 H 0.3178 0.4501 0.5636 0.036 Uiso 0.54(3) 1 calc PR A 1
H41 H 0.4072 0.4661 0.5079 0.036 Uiso 0.54(3) 1 calc PR A 1
C44 C 0.3607(10) 0.5614(11) 0.5750(10) 0.060(5) Uani 0.54(3) 1 d P A 1
H42 H 0.3660 0.6177 0.5559 0.072 Uiso 0.54(3) 1 calc PR A 1
C45 C 0.3689(19) 0.5385(14) 0.6400(11) 0.067(6) Uani 0.54(3) 1 d P A 1
H43 H 0.3634 0.4820 0.6583 0.080 Uiso 0.54(3) 1 calc PR A 1
H44 H 0.3802 0.5790 0.6674 0.080 Uiso 0.54(3) 1 calc PR A 1
C46 C 0.3640(11) 0.5246(12) 0.5022(11) 0.047(5) Uani 0.46(3) 1 d PU A 2
H45 H 0.3953 0.5742 0.4893 0.057 Uiso 0.46(3) 1 calc PR A 2
H46 H 0.4062 0.4714 0.4801 0.057 Uiso 0.46(3) 1 calc PR A 2
C47 C 0.3491(12) 0.5080(16) 0.5733(11) 0.060(6) Uani 0.46(3) 1 d PU A 2
H47 H 0.3251 0.4586 0.5916 0.072 Uiso 0.46(3) 1 calc PR A 2
C48 C 0.370(3) 0.564(2) 0.6156(16) 0.089(10) Uani 0.46(3) 1 d PU A 2
H48 H 0.3936 0.6130 0.5976 0.107 Uiso 0.46(3) 1 calc PR A 2
H49 H 0.3594 0.5519 0.6623 0.107 Uiso 0.46(3) 1 calc PR A 2
C49 C -0.0309(4) 0.5078(3) 0.4050(2) 0.0274(10) Uani 1 1 d . . .
H50 H -0.0683 0.4659 0.4034 0.033 Uiso 1 1 calc R . .
N5 N -0.0744(3) 0.5889(2) 0.38908(19) 0.0262(8) Uani 1 1 d . . .
O17 O -0.1778(3) 0.5979(2) 0.37912(16) 0.0320(8) Uani 1 1 d . . .
C50 C -0.1968(4) 0.6335(3) 0.3132(3) 0.0364(12) Uani 1 1 d . . .
H51 H -0.2671 0.6342 0.3076 0.044 Uiso 1 1 calc R . .
H52 H -0.1501 0.5933 0.2813 0.044 Uiso 1 1 calc R . .
C51 C -0.1842(4) 0.7253(3) 0.2959(2) 0.0356(12) Uani 1 1 d . . .
H53 H -0.1113 0.7234 0.2929 0.043 Uiso 1 1 calc R . .
H54 H -0.2070 0.7469 0.2520 0.043 Uiso 1 1 calc R . .
O18 O -0.2416(3) 0.7851(2) 0.34445(16) 0.0337(8) Uani 1 1 d . . .
N6 N -0.1790(3) 0.7904(3) 0.39285(19) 0.0277(8) Uani 1 1 d . . .
C52 C -0.2194(4) 0.8603(3) 0.4248(2) 0.0282(10) Uani 1 1 d . . .
H55 H -0.2842 0.8953 0.4147 0.034 Uiso 1 1 calc R . .
C53 C -0.1747(3) 0.8899(3) 0.4744(2) 0.0253(9) Uani 1 1 d . . .
C54 C -0.0786(3) 0.8447(3) 0.4920(2) 0.0239(9) Uani 1 1 d . A .
C55 C -0.0312(3) 0.8851(3) 0.5330(2) 0.0248(9) Uani 1 1 d . A .
C56 C -0.0832(3) 0.9650(3) 0.5597(2) 0.0259(9) Uani 1 1 d . . .
C57 C -0.1834(3) 1.0086(3) 0.5428(2) 0.0294(10) Uani 1 1 d . . .
H56 H -0.2201 1.0630 0.5610 0.035 Uiso 1 1 calc R . .
C58 C -0.2254(4) 0.9722(3) 0.5010(2) 0.0287(10) Uani 1 1 d . . .
H57 H -0.2908 1.0027 0.4891 0.034 Uiso 1 1 calc R . .
O19 O -0.0243(2) 0.76767(19) 0.47213(16) 0.0266(7) Uani 1 1 d . . .
O20 O 0.0632(2) 0.8443(2) 0.53972(17) 0.0316(8) Uani 1 1 d . . .
C59 C -0.0379(4) 1.0078(3) 0.6008(2) 0.0299(10) Uani 1 1 d . A .
H58 H -0.0728 1.0668 0.6106 0.036 Uiso 1 1 calc R . .
N7 N 0.0467(3) 0.9727(3) 0.62574(19) 0.0286(9) Uani 1 1 d . . .
O21 O 0.0723(3) 1.0372(3) 0.6580(2) 0.0514(11) Uani 1 1 d . A .
C60 C 0.0922(6) 1.0148(4) 0.7216(3) 0.0622(19) Uani 1 1 d . . .
H59 H 0.0269 1.0157 0.7494 0.075 Uiso 1 1 calc R A .
H60 H 0.1177 1.0617 0.7361 0.075 Uiso 1 1 calc R . .
C61 C 0.1673(4) 0.9264(4) 0.7369(3) 0.0402(12) Uani 1 1 d . A .
H61 H 0.1723 0.9196 0.7851 0.048 Uiso 1 1 calc R . .
H62 H 0.1395 0.8787 0.7263 0.048 Uiso 1 1 calc R . .
O22 O 0.2659(3) 0.9142(4) 0.7029(2) 0.0761(16) Uani 1 1 d . . .
N8 N 0.2762(3) 0.8758(3) 0.6419(2) 0.0432(11) Uani 1 1 d . A .
C62 C 0.3693(4) 0.8597(4) 0.6149(3) 0.0444(13) Uani 1 1 d . . .
H63 H 0.4162 0.8750 0.6381 0.053 Uiso 1 1 calc R A .
C63 C 0.4086(4) 0.8206(4) 0.5528(3) 0.0370(12) Uani 1 1 d . A .
C64 C 0.3529(4) 0.7836(3) 0.5167(3) 0.0352(11) Uani 1 1 d . . .
C65 C 0.4027(4) 0.7429(3) 0.4581(3) 0.0418(13) Uani 1 1 d . A .
C66 C 0.5015(4) 0.7405(3) 0.4352(3) 0.0410(13) Uani 1 1 d . . .
H64 H 0.5328 0.7133 0.3953 0.049 Uiso 1 1 calc R A .
C67 C 0.5559(4) 0.7782(3) 0.4704(3) 0.0392(13) Uani 1 1 d . A .
H65 H 0.6244 0.7773 0.4542 0.047 Uiso 1 1 calc R . .
C68 C 0.5116(4) 0.8165(4) 0.5279(3) 0.0421(13) Uani 1 1 d . . .
H66 H 0.5502 0.8409 0.5519 0.051 Uiso 1 1 calc R A .
O23 O 0.2581(2) 0.7836(2) 0.53534(19) 0.0373(8) Uani 1 1 d . A .
O24 O 0.3409(3) 0.7070(3) 0.4286(2) 0.0586(13) Uani 1 1 d . . .
C69 C 0.3855(6) 0.6541(8) 0.3754(6) 0.103(4) Uani 1 1 d . A .
H67 H 0.4495 0.6125 0.3876 0.123 Uiso 1 1 calc R . .
H68 H 0.3393 0.6186 0.3687 0.123 Uiso 1 1 calc R . .
C70 C 0.4072(8) 0.7001(11) 0.3158(7) 0.125(5) Uani 1 1 d . . .
H69 H 0.4447 0.6646 0.2810 0.150 Uiso 0.75 1 calc PR A 1
H70 H 0.3696 0.7580 0.3026 0.150 Uiso 0.25 1 calc PR A 2
C71 C 0.3811(9) 0.7925(14) 0.2995(6) 0.118(6) Uani 0.75 1 d PU A 1
H71 H 0.4206 0.8168 0.2644 0.142 Uiso 0.75 1 calc PR A 1
H72 H 0.3243 0.8301 0.3237 0.142 Uiso 0.75 1 calc PR A 1
C72 C 0.484(3) 0.654(3) 0.2814(19) 0.100(12) Uani 0.25 1 d PU A 2
H73 H 0.5177 0.5968 0.2977 0.120 Uiso 0.25 1 calc PR A 2
H74 H 0.5074 0.6775 0.2392 0.120 Uiso 0.25 1 calc PR A 2
O25 O 0.1504(3) 0.7764(2) 0.3723(2) 0.0427(9) Uani 1 1 d . . .
O26 O 0.0397(3) 0.7402(2) 0.31789(19) 0.0406(9) Uani 1 1 d . . .
C73 C 0.1115(4) 0.7753(3) 0.3215(3) 0.0423(13) Uani 1 1 d . A .
C74 C 0.1525(5) 0.8160(5) 0.2562(3) 0.0599(18) Uani 1 1 d . . .
H75 H 0.1731 0.8682 0.2646 0.090 Uiso 1 1 calc R A .
H76 H 0.0995 0.8334 0.2266 0.090 Uiso 1 1 calc R . .
H77 H 0.2115 0.7726 0.2355 0.090 Uiso 1 1 calc R . .
O27 O 0.1189(3) 0.6646(2) 0.59846(19) 0.0365(8) Uani 1 1 d . . .
O28 O 0.1287(3) 0.7575(2) 0.67163(18) 0.0367(8) Uani 1 1 d . . .
C75 C 0.1129(4) 0.6867(3) 0.6557(3) 0.0366(12) Uani 1 1 d . A .
C76 C 0.0840(5) 0.6265(4) 0.7130(3) 0.0532(16) Uani 1 1 d . . .
H78 H 0.0125 0.6274 0.7140 0.080 Uiso 1 1 calc R A .
H79 H 0.0940 0.6468 0.7546 0.080 Uiso 1 1 calc R . .
H80 H 0.1269 0.5661 0.7075 0.080 Uiso 1 1 calc R . .
Cl1 Cl 0.1012(5) 0.4673(4) 0.1576(4) 0.128(2) Uani 0.50 1 d P B 1
Cl2 Cl 0.0881(5) 0.6355(4) 0.1980(3) 0.1115(17) Uani 0.50 1 d P B 1
Cl3 Cl 0.0687(5) 0.6079(6) 0.0607(3) 0.157(3) Uani 0.50 1 d P B 1
C77 C 0.1146(19) 0.5638(12) 0.1360(9) 0.103(7) Uani 0.50 1 d P B 1
H81 H 0.1898 0.5525 0.1245 0.123 Uiso 0.50 1 calc PR B 1
O29 O 0.0980(17) 0.5328(15) 0.2335(11) 0.079(6) Uiso 0.25 1 d P C 2
O30 O 0.0416(16) 0.5455(14) 0.1695(11) 0.068(5) Uiso 0.25 1 d P D 3
O31 O 0.098(3) 0.528(2) 0.0980(19) 0.120(10) Uiso 0.25 1 d P E 2
Cl4 Cl 0.1329(3) -0.0076(3) 0.1194(2) 0.0742(11) Uani 0.50 1 d P F -1
Cl5 Cl 0.1507(4) -0.1812(4) 0.0702(3) 0.1005(19) Uani 0.50 1 d P F -1
Cl6 Cl 0.0380(3) -0.0203(4) 0.0077(2) 0.0963(16) Uani 0.50 1 d P F -1
C78 C 0.1465(11) -0.0681(10) 0.0568(9) 0.075(5) Uani 0.50 1 d P F -1
H82 H 0.2101 -0.0635 0.0279 0.089 Uiso 0.50 1 calc PR F -1
O32 O -0.1836(18) 0.1565(16) -0.0684(12) 0.059(6) Uiso 0.25 1 d P G -2
O33 O -0.1028(13) 0.0845(11) -0.0967(8) 0.046(4) Uiso 0.25 1 d P H -3
O34 O -0.047(3) -0.045(3) -0.152(2) 0.171(15) Uiso 0.25 1 d P I -4

loop_
_atom_site_aniso_label
_atom_site_aniso_U_11
_atom_site_aniso_U_22
_atom_site_aniso_U_33
_atom_site_aniso_U_23
_atom_site_aniso_U_13
_atom_site_aniso_U_12
Ca1 0.0344(5) 0.0221(4) 0.0209(4) 0.0016(3) -0.0074(4) -0.0061(4)
Zn1 0.0456(3) 0.0233(3) 0.0269(3) 0.0024(2) -0.0159(3) -0.0084(2)
Zn2 0.0301(3) 0.0221(3) 0.0216(3) 0.0030(2) -0.0043(2) -0.0073(2)
C1 0.037(3) 0.026(2) 0.033(3) -0.0012(19) -0.009(2) -0.007(2)
C2 0.038(3) 0.029(2) 0.025(2) -0.0032(19) -0.003(2) -0.010(2)
C3 0.047(3) 0.030(2) 0.029(3) 0.000(2) -0.005(2) -0.013(2)
C4 0.077(4) 0.042(3) 0.027(3) -0.004(2) -0.013(3) -0.026(3)
C5 0.082(4) 0.034(3) 0.036(3) -0.006(2) -0.009(3) -0.032(3)
C6 0.048(3) 0.029(3) 0.039(3) -0.004(2) -0.001(2) -0.013(2)
O1 0.055(2) 0.0221(16) 0.0307(18) -0.0002(13) -0.0204(17) -0.0098(16)
O2 0.069(3) 0.0348(19) 0.0220(17) 0.0031(14) -0.0162(17) -0.0188(18)
C7 0.112(6) 0.058(4) 0.039(4) 0.015(3) -0.043(4) -0.039(4)
C8 0.152(9) 0.082(6) 0.036(4) 0.003(4) -0.024(5) -0.063(6)
C9 0.255(17) 0.116(9) 0.048(5) -0.027(6) 0.033(8) -0.106(11)
C10 0.042(3) 0.023(2) 0.033(3) 0.0001(19) -0.009(2) -0.006(2)
N1 0.049(3) 0.0238(19) 0.028(2) 0.0069(16) -0.0174(19) -0.0060(18)
O3 0.068(3) 0.0350(19) 0.038(2) 0.0116(16) -0.031(2) -0.0175(19)
C11 0.070(4) 0.034(3) 0.049(3) 0.007(2) -0.035(3) -0.010(3)
C12 0.053(3) 0.037(3) 0.043(3) -0.001(2) -0.030(3) -0.005(3)
O4 0.063(3) 0.0358(19) 0.034(2) -0.0003(15) -0.0299(19) -0.0074(18)
N2 0.052(3) 0.031(2) 0.026(2) 0.0104(17) -0.0221(19) -0.014(2)
C13 0.046(3) 0.032(2) 0.022(2) 0.0040(19) -0.013(2) -0.020(2)
C14 0.040(3) 0.032(2) 0.020(2) 0.0025(18) -0.007(2) -0.018(2)
C15 0.034(2) 0.026(2) 0.023(2) -0.0006(18) -0.0058(19) -0.013(2)
C16 0.032(2) 0.027(2) 0.018(2) 0.0008(17) -0.0041(18) -0.0143(19)
C17 0.031(2) 0.027(2) 0.024(2) 0.0017(18) -0.0026(19) -0.0144(19)
C18 0.037(3) 0.039(3) 0.026(2) -0.008(2) -0.002(2) -0.015(2)
C19 0.038(3) 0.036(3) 0.026(2) -0.002(2) -0.005(2) -0.016(2)
O5 0.0423(19) 0.0259(16) 0.0221(16) 0.0027(13) -0.0147(14) -0.0068(14)
O6 0.0346(18) 0.0239(15) 0.0223(16) -0.0001(12) -0.0076(14) 0.0000(14)
C20 0.031(2) 0.029(2) 0.024(2) -0.0012(18) 0.0023(19) -0.013(2)
N3 0.036(2) 0.0218(18) 0.026(2) 0.0029(15) -0.0048(17) -0.0073(17)
O7 0.0381(19) 0.0208(15) 0.0367(19) 0.0034(14) -0.0082(15) -0.0066(14)
C21 0.030(3) 0.034(3) 0.037(3) 0.000(2) -0.004(2) -0.001(2)
C22 0.028(2) 0.029(2) 0.039(3) 0.006(2) -0.007(2) -0.004(2)
O8 0.0270(17) 0.0294(17) 0.0350(19) 0.0032(14) -0.0065(15) -0.0001(14)
N4 0.033(2) 0.0266(19) 0.027(2) 0.0017(16) -0.0048(17) -0.0112(17)
C23 0.038(3) 0.025(2) 0.025(2) 0.0064(18) -0.012(2) -0.013(2)
C24 0.035(3) 0.033(2) 0.020(2) 0.0022(18) -0.0067(19) -0.017(2)
C25 0.031(2) 0.026(2) 0.020(2) 0.0036(17) -0.0070(18) -0.0102(19)
C26 0.033(3) 0.035(3) 0.023(2) 0.0041(19) -0.010(2) -0.010(2)
C27 0.040(3) 0.052(3) 0.027(3) 0.003(2) -0.003(2) -0.014(3)
C28 0.034(3) 0.062(3) 0.024(3) 0.012(2) -0.004(2) -0.023(3)
C29 0.039(3) 0.039(3) 0.029(3) 0.012(2) -0.014(2) -0.019(2)
O9 0.0349(18) 0.0245(15) 0.0208(16) 0.0036(12) -0.0044(13) -0.0068(14)
O10 0.0303(17) 0.0349(18) 0.0261(17) 0.0037(14) -0.0027(14) -0.0023(15)
C30 0.036(3) 0.037(3) 0.033(3) 0.001(2) 0.005(2) 0.004(2)
C31 0.035(3) 0.062(4) 0.044(3) 0.016(3) -0.005(3) -0.007(3)
C32 0.041(3) 0.091(5) 0.062(4) 0.030(4) -0.008(3) -0.009(4)
O11 0.0372(19) 0.0372(18) 0.0271(18) -0.0014(14) -0.0069(15) -0.0099(16)
O12 0.040(2) 0.0386(19) 0.034(2) -0.0002(15) -0.0127(16) -0.0062(16)
C33 0.040(3) 0.039(3) 0.034(3) -0.005(2) -0.003(2) -0.009(2)
C34 0.042(3) 0.097(6) 0.051(4) 0.008(4) -0.009(3) -0.011(4)
O13 0.040(2) 0.0270(17) 0.042(2) 0.0061(15) -0.0120(17) -0.0120(16)
O14 0.0351(19) 0.0291(17) 0.044(2) 0.0062(15) -0.0065(16) -0.0154(15)
C35 0.046(3) 0.031(3) 0.056(4) 0.010(2) -0.021(3) -0.018(3)
C36 0.062(4) 0.036(3) 0.152(8) 0.019(4) -0.051(5) -0.026(3)
Ca2 0.0239(5) 0.0267(5) 0.0475(6) -0.0096(4) -0.0059(4) -0.0079(4)
Zn3 0.0305(3) 0.0224(3) 0.0296(3) -0.0014(2) -0.0059(2) -0.0092(2)
Zn4 0.0263(3) 0.0294(3) 0.0378(3) -0.0047(2) -0.0072(2) -0.0111(2)
C37 0.033(2) 0.023(2) 0.020(2) -0.0014(17) -0.0037(19) -0.0082(19)
C38 0.029(2) 0.024(2) 0.025(2) -0.0039(18) -0.0029(19) -0.0059(19)
C39 0.035(3) 0.032(3) 0.039(3) -0.012(2) -0.009(2) -0.009(2)
C40 0.033(3) 0.033(3) 0.033(3) 0.000(2) -0.007(2) -0.004(2)
C41 0.037(3) 0.027(2) 0.045(3) 0.006(2) -0.004(2) -0.004(2)
C42 0.045(3) 0.028(2) 0.030(3) 0.002(2) -0.008(2) -0.016(2)
O15 0.0331(18) 0.0213(16) 0.057(2) -0.0067(15) -0.0134(17) -0.0066(14)
O16 0.032(2) 0.048(2) 0.104(4) -0.037(2) -0.030(2) 0.0017(18)
C43 0.024(5) 0.032(6) 0.035(8) -0.001(5) -0.012(5) -0.004(4)
C44 0.043(7) 0.027(7) 0.113(14) -0.009(8) -0.053(8) 0.008(5)
C45 0.062(10) 0.053(10) 0.090(15) -0.025(10) -0.040(11) 0.000(9)
C46 0.035(7) 0.047(9) 0.063(12) -0.006(8) -0.014(7) -0.010(6)
C47 0.050(9) 0.067(14) 0.062(12) 0.007(10) -0.016(8) -0.016(8)
C48 0.076(15) 0.089(18) 0.109(19) 0.041(14) -0.068(15) -0.022(13)
C49 0.042(3) 0.027(2) 0.019(2) 0.0019(17) -0.007(2) -0.017(2)
N5 0.029(2) 0.0261(19) 0.027(2) 0.0045(15) -0.0116(16) -0.0117(16)
O17 0.0324(18) 0.0343(18) 0.0334(19) 0.0089(14) -0.0166(15) -0.0133(15)
C50 0.050(3) 0.030(2) 0.033(3) 0.004(2) -0.025(2) -0.011(2)
C51 0.050(3) 0.028(2) 0.029(3) 0.002(2) -0.014(2) -0.006(2)
O18 0.042(2) 0.0288(17) 0.0308(18) -0.0008(14) -0.0190(16) -0.0038(15)
N6 0.036(2) 0.028(2) 0.024(2) 0.0036(16) -0.0138(17) -0.0139(17)
C52 0.028(2) 0.027(2) 0.028(2) 0.0030(19) -0.0037(19) -0.0070(19)
C53 0.029(2) 0.026(2) 0.022(2) 0.0009(17) -0.0010(18) -0.0126(19)
C54 0.022(2) 0.025(2) 0.024(2) 0.0001(17) -0.0009(18) -0.0087(18)
C55 0.027(2) 0.025(2) 0.024(2) 0.0014(17) -0.0023(18) -0.0108(19)
C56 0.028(2) 0.026(2) 0.024(2) 0.0008(18) -0.0030(19) -0.0104(19)
C57 0.024(2) 0.029(2) 0.032(3) -0.0024(19) -0.001(2) -0.0035(19)
C58 0.024(2) 0.032(2) 0.029(2) 0.0019(19) -0.0035(19) -0.0050(19)
O19 0.0243(16) 0.0217(15) 0.0343(18) -0.0039(13) -0.0069(14) -0.0045(13)
O20 0.0286(17) 0.0251(16) 0.043(2) -0.0098(14) -0.0104(15) -0.0050(14)
C59 0.039(3) 0.025(2) 0.027(2) -0.0069(18) -0.001(2) -0.011(2)
N7 0.036(2) 0.028(2) 0.027(2) -0.0050(16) -0.0044(17) -0.0152(18)
O21 0.067(3) 0.038(2) 0.059(3) -0.0138(18) -0.036(2) -0.013(2)
C60 0.085(5) 0.053(4) 0.056(4) -0.004(3) -0.030(4) -0.020(4)
C61 0.042(3) 0.049(3) 0.034(3) -0.005(2) -0.007(2) -0.017(3)
O22 0.048(3) 0.145(5) 0.056(3) -0.045(3) 0.000(2) -0.048(3)
N8 0.037(2) 0.060(3) 0.039(3) -0.009(2) -0.010(2) -0.020(2)
C62 0.036(3) 0.063(4) 0.044(3) -0.006(3) -0.010(3) -0.025(3)
C63 0.030(3) 0.041(3) 0.046(3) 0.002(2) -0.006(2) -0.020(2)
C64 0.030(3) 0.028(2) 0.050(3) -0.001(2) -0.011(2) -0.010(2)
C65 0.031(3) 0.034(3) 0.064(4) -0.011(3) -0.008(3) -0.010(2)
C66 0.032(3) 0.035(3) 0.056(4) -0.008(2) -0.002(3) -0.008(2)
C67 0.026(2) 0.034(3) 0.056(4) 0.005(2) -0.003(2) -0.011(2)
C68 0.036(3) 0.044(3) 0.053(4) 0.002(3) -0.012(3) -0.020(2)
O23 0.0261(17) 0.0375(19) 0.053(2) -0.0113(17) -0.0050(16) -0.0133(15)
O24 0.031(2) 0.067(3) 0.087(3) -0.050(3) 0.004(2) -0.018(2)
C69 0.050(4) 0.154(9) 0.122(8) -0.112(8) 0.018(5) -0.033(5)
C70 0.069(7) 0.230(16) 0.102(9) -0.080(10) 0.003(7) -0.064(9)
C71 0.051(6) 0.27(2) 0.048(6) 0.041(10) -0.010(5) -0.085(10)
C72 0.077(19) 0.17(3) 0.08(2) -0.05(2) 0.034(17) -0.08(2)
O25 0.041(2) 0.041(2) 0.049(2) -0.0066(18) 0.0063(18) -0.0198(17)
O26 0.045(2) 0.038(2) 0.040(2) -0.0028(16) 0.0017(17) -0.0171(17)
C73 0.044(3) 0.031(3) 0.047(3) -0.004(2) 0.008(3) -0.011(2)
C74 0.060(4) 0.066(4) 0.051(4) 0.008(3) 0.011(3) -0.026(3)
O27 0.038(2) 0.0289(17) 0.047(2) -0.0005(16) -0.0139(17) -0.0128(15)
O28 0.0377(19) 0.0319(18) 0.046(2) 0.0023(16) -0.0155(17) -0.0147(16)
C75 0.029(3) 0.027(2) 0.055(4) 0.006(2) -0.017(2) -0.007(2)
C76 0.071(4) 0.043(3) 0.053(4) 0.010(3) -0.025(3) -0.023(3)
Cl1 0.145(5) 0.077(3) 0.159(6) -0.033(4) -0.034(5) -0.009(3)
Cl2 0.119(4) 0.113(4) 0.103(4) -0.038(3) 0.022(3) -0.040(3)
Cl3 0.109(5) 0.223(8) 0.101(4) 0.065(5) -0.014(3) -0.008(5)
C77 0.149(19) 0.072(11) 0.053(10) -0.014(8) 0.024(11) 0.011(12)
Cl4 0.073(2) 0.085(3) 0.060(2) 0.0095(19) 0.0123(18) -0.029(2)
Cl5 0.093(4) 0.118(4) 0.082(3) 0.044(3) 0.002(3) -0.039(3)
Cl6 0.056(2) 0.127(4) 0.098(3) 0.044(3) -0.010(2) -0.028(2)
C78 0.046(8) 0.070(10) 0.109(13) 0.029(9) 0.002(8) -0.036(7)

loop_
_atom_type_symbol
_atom_type_description
_atom_type_scat_dispersion_real
_atom_type_scat_dispersion_imag
_atom_type_scat_source
C C 0.0033 0.0016 'International Tables Vol C Tables 4.2.6.8 and 6.1.1.4'
H H 0.0000 0.0000 'International Tables Vol C Tables 4.2.6.8 and 6.1.1.4'
Ca Ca 0.2262 0.3064 'International Tables Vol C Tables 4.2.6.8 and 6.1.1.4'
N N 0.0061 0.0033 'International Tables Vol C Tables 4.2.6.8 and 6.1.1.4'
O O 0.0106 0.0060 'International Tables Vol C Tables 4.2.6.8 and 6.1.1.4'
Zn Zn 0.2839 1.4301 'International Tables Vol C Tables 4.2.6.8 and 6.1.1.4'
Cl Cl 0.1484 0.1585 'International Tables Vol C Tables 4.2.6.8 and 6.1.1.4'

loop_
_geom_angle_atom_site_label_1
_geom_angle_atom_site_label_2
_geom_angle_atom_site_label_3
_geom_angle
O6 Ca1 O1 126.77(12)
O6 Ca1 O13 77.53(12)
O1 Ca1 O13 96.43(12)
O6 Ca1 O11 103.83(12)
O1 Ca1 O11 76.38(12)
O13 Ca1 O11 172.01(12)
O6 Ca1 O5 63.91(10)
O1 Ca1 O5 64.73(11)
O13 Ca1 O5 97.70(12)
O11 Ca1 O5 76.19(12)
O6 Ca1 O9 65.86(11)
O1 Ca1 O9 164.78(12)
O13 Ca1 O9 77.17(11)
O11 Ca1 O9 110.65(12)
O5 Ca1 O9 129.38(11)
O6 Ca1 O2 151.54(13)
O1 Ca1 O2 61.34(11)
O13 Ca1 O2 74.29(13)
O11 Ca1 O2 104.64(13)
O5 Ca1 O2 123.83(11)
O9 Ca1 O2 103.48(11)
O6 Ca1 O10 117.29(11)
O1 Ca1 O10 113.27(12)
O13 Ca1 O10 114.33(12)
O11 Ca1 O10 72.27(11)
O5 Ca1 O10 147.68(12)
O9 Ca1 O10 58.91(10)
O2 Ca1 O10 72.01(11)
O6 Ca1 Zn2 34.17(7)
O1 Ca1 Zn2 151.17(10)
O13 Ca1 Zn2 62.58(8)
O11 Ca1 Zn2 122.75(9)
O5 Ca1 Zn2 96.98(8)
O9 Ca1 Zn2 35.65(8)
O2 Ca1 Zn2 123.93(9)
O10 Ca1 Zn2 94.16(7)
O6 Ca1 Zn1 96.99(8)
O1 Ca1 Zn1 35.80(8)
O13 Ca1 Zn1 111.50(9)
O11 Ca1 Zn1 60.60(8)
O5 Ca1 Zn1 33.50(8)
O9 Ca1 Zn1 159.40(8)
O2 Ca1 Zn1 96.95(8)
O10 Ca1 Zn1 127.08(7)
Zn2 Ca1 Zn1 130.47(3)
O5 Zn1 O12 109.16(14)
O5 Zn1 O1 80.97(13)
O12 Zn1 O1 96.98(15)
O5 Zn1 N1 137.10(17)
O12 Zn1 N1 113.08(17)
O1 Zn1 N1 86.78(14)
O5 Zn1 N2 86.04(15)
O12 Zn1 N2 98.02(16)
O1 Zn1 N2 162.73(16)
N1 Zn1 N2 95.16(15)
O5 Zn1 Ca1 44.13(9)
O12 Zn1 Ca1 89.54(10)
O1 Zn1 Ca1 43.07(9)
N1 Zn1 Ca1 128.22(12)
N2 Zn1 Ca1 128.51(11)
O6 Zn2 O14 101.13(14)
O6 Zn2 O9 82.16(13)
O14 Zn2 O9 101.42(14)
O6 Zn2 N4 159.86(15)
O14 Zn2 N4 97.97(15)
O9 Zn2 N4 87.87(14)
O6 Zn2 N3 85.22(14)
O14 Zn2 N3 113.49(16)
O9 Zn2 N3 144.56(15)
N4 Zn2 N3 93.03(15)
O6 Zn2 Ca1 42.39(9)
O14 Zn2 Ca1 88.37(10)
O9 Zn2 Ca1 45.15(8)
N4 Zn2 Ca1 132.69(11)
N3 Zn2 Ca1 127.13(10)
C2 C1 C6 119.2(5)
C2 C1 C10 123.1(4)
C6 C1 C10 117.5(4)
O1 C2 C1 124.2(4)
O1 C2 C3 118.1(4)
C1 C2 C3 117.6(4)
C4 C3 O2 125.6(5)
C4 C3 C2 121.9(5)
O2 C3 C2 112.5(4)
C3 C4 C5 119.9(5)
C3 C4 H1 120.0
C5 C4 H1 120.0
C6 C5 C4 120.1(5)
C6 C5 H2 119.9
C4 C5 H2 119.9
C5 C6 C1 121.2(5)
C5 C6 H3 119.4
C1 C6 H3 119.4
C2 O1 Zn1 130.8(3)
C2 O1 Ca1 127.3(3)
Zn1 O1 Ca1 101.13(13)
C3 O2 C7 118.1(4)
C3 O2 Ca1 117.5(3)
C7 O2 Ca1 117.6(4)
O2 C7 C8 113.2(7)
O2 C7 H4 108.9
C8 C7 H4 108.9
O2 C7 H5 108.9
C8 C7 H5 108.9
H4 C7 H5 107.8
C9 C8 C7 125.6(8)
C9 C8 H6 117.2
C7 C8 H6 117.2
C8 C9 H7 120.0
C8 C9 H8 120.0
H7 C9 H8 120.0
N1 C10 C1 125.4(4)
N1 C10 H9 117.3
C1 C10 H9 117.3
C10 N1 O3 109.5(4)
C10 N1 Zn1 128.5(3)
O3 N1 Zn1 119.2(3)
C11 O3 N1 111.9(4)
O3 C11 C12 116.6(4)
O3 C11 H10 108.1
C12 C11 H10 108.1
O3 C11 H11 108.1
C12 C11 H11 108.1
H10 C11 H11 107.3
O4 C12 C11 111.8(5)
O4 C12 H12 109.3
C11 C12 H12 109.3
O4 C12 H13 109.3
C11 C12 H13 109.3
H12 C12 H13 107.9
N2 O4 C12 109.9(4)
C13 N2 O4 110.4(4)
C13 N2 Zn1 126.6(3)
O4 N2 Zn1 122.8(3)
N2 C13 C14 125.9(4)
N2 C13 H14 117.0
C14 C13 H14 117.0
C15 C14 C19 118.7(4)
C15 C14 C13 122.4(4)
C19 C14 C13 118.6(4)
O5 C15 C14 125.7(4)
O5 C15 C16 114.5(4)
C14 C15 C16 119.8(4)
O6 C16 C17 124.8(4)
O6 C16 C15 115.3(4)
C17 C16 C15 119.8(4)
C16 C17 C18 119.1(4)
C16 C17 C20 121.8(4)
C18 C17 C20 118.9(4)
C19 C18 C17 121.1(5)
C19 C18 H15 119.4
C17 C18 H15 119.4
C18 C19 C14 121.4(5)
C18 C19 H16 119.3
C14 C19 H16 119.3
C15 O5 Zn1 132.6(3)
C15 O5 Ca1 121.0(3)
Zn1 O5 Ca1 102.37(14)
C16 O6 Zn2 131.9(3)
C16 O6 Ca1 124.0(3)
Zn2 O6 Ca1 103.45(13)
N3 C20 C17 124.7(4)
N3 C20 H17 117.7
C17 C20 H17 117.7
C20 N3 O7 109.5(4)
C20 N3 Zn2 128.2(3)
O7 N3 Zn2 119.7(3)
N3 O7 C21 111.5(3)
O7 C21 C22 114.7(4)
O7 C21 H18 108.6
C22 C21 H18 108.6
O7 C21 H19 108.6
C22 C21 H19 108.6
H18 C21 H19 107.6
O8 C22 C21 111.9(4)
O8 C22 H20 109.2
C21 C22 H20 109.2
O8 C22 H21 109.2
C21 C22 H21 109.2
H20 C22 H21 107.9
C22 O8 N4 111.9(3)
C23 N4 O8 109.9(4)
C23 N4 Zn2 125.8(3)
O8 N4 Zn2 124.3(3)
N4 C23 C24 126.9(4)
N4 C23 H22 116.6
C24 C23 H22 116.6
C29 C24 C25 119.9(4)
C29 C24 C23 116.6(4)
C25 C24 C23 123.5(4)
O9 C25 C26 118.2(4)
O9 C25 C24 124.6(4)
C26 C25 C24 117.2(4)
O10 C26 C27 125.3(5)
O10 C26 C25 112.6(4)
C27 C26 C25 122.1(4)
C26 C27 C28 119.3(5)
C26 C27 H23 120.3
C28 C27 H23 120.3
C29 C28 C27 119.9(5)
C29 C28 H24 120.0
C27 C28 H24 120.0
C28 C29 C24 121.5(4)
C28 C29 H25 119.3
C24 C29 H25 119.3
C25 O9 Zn2 129.1(3)
C25 O9 Ca1 130.8(3)
Zn2 O9 Ca1 99.20(12)
C26 O10 C30 115.9(4)
C26 O10 Ca1 119.5(3)
C30 O10 Ca1 122.7(3)
O10 C30 C31 112.1(4)
O10 C30 H26 109.2
C31 C30 H26 109.2
O10 C30 H27 109.2
C31 C30 H27 109.2
H26 C30 H27 107.9
C32 C31 C30 124.1(7)
C32 C31 H28 117.9
C30 C31 H28 117.9
C31 C32 H29 120.0
C31 C32 H30 120.0
H29 C32 H30 120.0
C33 O11 Ca1 142.0(3)
C33 O12 Zn1 120.1(3)
O12 C33 O11 125.9(5)
O12 C33 C34 116.4(5)
O11 C33 C34 117.7(5)
C33 C34 H31 109.5
C33 C34 H32 109.5
H31 C34 H32 109.5
C33 C34 H33 109.5
H31 C34 H33 109.5
H32 C34 H33 109.5
C35 O13 Ca1 140.6(3)
C35 O14 Zn2 121.3(3)
O13 C35 O14 126.3(5)
O13 C35 C36 118.9(5)
O14 C35 C36 114.7(5)
C35 C36 H34 109.5
C35 C36 H35 109.5
H34 C36 H35 109.5
C35 C36 H36 109.5
H34 C36 H36 109.5
H35 C36 H36 109.5
O20 Ca2 O15 129.47(12)
O20 Ca2 O23 66.15(12)
O15 Ca2 O23 163.02(12)
O20 Ca2 O27 75.55(12)
O15 Ca2 O27 95.98(13)
O23 Ca2 O27 80.92(13)
O20 Ca2 O25 99.69(13)
O15 Ca2 O25 78.49(13)
O23 Ca2 O25 107.41(14)
O27 Ca2 O25 168.10(13)
O20 Ca2 O19 64.82(11)
O15 Ca2 O19 65.97(11)
O23 Ca2 O19 130.61(12)
O27 Ca2 O19 92.53(12)
O25 Ca2 O19 75.61(12)
O20 Ca2 O24 118.62(13)
O15 Ca2 O24 108.20(13)
O23 Ca2 O24 61.00(13)
O27 Ca2 O24 121.79(15)
O25 Ca2 O24 70.10(15)
O19 Ca2 O24 145.64(14)
O20 Ca2 O16 150.83(15)
O15 Ca2 O16 61.73(11)
O23 Ca2 O16 101.42(12)
O27 Ca2 O16 76.45(14)
O25 Ca2 O16 109.34(15)
O19 Ca2 O16 124.65(12)
O24 Ca2 O16 70.75(15)
O20 Ca2 Zn3 98.46(8)
O15 Ca2 Zn3 36.44(8)
O23 Ca2 Zn3 159.90(9)
O27 Ca2 Zn3 108.67(9)
O25 Ca2 Zn3 60.79(9)
O19 Ca2 Zn3 34.39(8)
O24 Ca2 Zn3 122.30(11)
O16 Ca2 Zn3 98.07(9)
O20 Ca2 Zn4 34.61(8)
O15 Ca2 Zn4 153.84(10)
O23 Ca2 Zn4 35.99(9)
O27 Ca2 Zn4 62.82(9)
O25 Ca2 Zn4 119.08(10)
O19 Ca2 Zn4 98.08(8)
O24 Ca2 Zn4 96.56(9)
O16 Ca2 Zn4 121.79(10)
Zn3 Ca2 Zn4 132.41(3)
O19 Zn3 O26 109.54(15)
O19 Zn3 O15 81.31(13)
O26 Zn3 O15 98.74(16)
O19 Zn3 N5 138.15(15)
O26 Zn3 N5 111.89(16)
O15 Zn3 N5 86.84(14)
O19 Zn3 N6 85.23(14)
O26 Zn3 N6 97.09(15)
O15 Zn3 N6 161.93(15)
N5 Zn3 N6 95.31(15)
O19 Zn3 Ca2 44.56(9)
O26 Zn3 Ca2 90.53(12)
O15 Zn3 Ca2 43.26(10)
N5 Zn3 Ca2 128.79(10)
N6 Zn3 Ca2 128.16(11)
O20 Zn4 O28 100.49(14)
O20 Zn4 O23 80.78(14)
O28 Zn4 O23 103.48(15)
O20 Zn4 N8 159.39(17)
O28 Zn4 N8 98.12(17)
O23 Zn4 N8 86.35(17)
O20 Zn4 N7 85.00(14)
O28 Zn4 N7 109.76(15)
O23 Zn4 N7 145.69(15)
N8 Zn4 N7 97.00(17)
O20 Zn4 Ca2 42.45(9)
O28 Zn4 Ca2 88.58(11)
O23 Zn4 Ca2 44.19(10)
N8 Zn4 Ca2 129.91(14)
N7 Zn4 Ca2 127.24(11)
C38 C37 C42 119.9(4)
C38 C37 C49 123.1(4)
C42 C37 C49 116.9(4)
O15 C38 C37 123.4(4)
O15 C38 C39 119.4(4)
C37 C38 C39 117.1(4)
C40 C39 O16 124.6(5)
C40 C39 C38 122.2(5)
O16 C39 C38 113.2(4)
C39 C40 C41 119.9(5)
C39 C40 H37 120.1
C41 C40 H37 120.1
C42 C41 C40 119.7(5)
C42 C41 H38 120.1
C40 C41 H38 120.1
C41 C42 C37 121.0(5)
C41 C42 H39 119.5
C37 C42 H39 119.5
C38 O15 Zn3 130.8(3)
C38 O15 Ca2 128.7(3)
Zn3 O15 Ca2 100.30(13)
C39 O16 C46 124.3(8)
C39 O16 C43 109.1(6)
C46 O16 C43 31.9(8)
C39 O16 Ca2 115.9(3)
C46 O16 Ca2 119.3(8)
C43 O16 Ca2 129.5(5)
C44 C43 O16 107.2(9)
C44 C43 H40 110.3
O16 C43 H40 110.3
C44 C43 H41 110.3
O16 C43 H41 110.3
H40 C43 H41 108.5
C45 C44 C43 118(2)
C45 C44 H42 121.1
C43 C44 H42 121.1
C44 C45 H43 120.0
C44 C45 H44 120.0
H43 C45 H44 120.0
O16 C46 C47 100.2(16)
O16 C46 H45 111.7
C47 C46 H45 111.7
O16 C46 H46 111.7
C47 C46 H46 111.7
H45 C46 H46 109.5
C48 C47 C46 121(3)
C48 C47 H47 119.6
C46 C47 H47 119.6
C47 C48 H48 120.0
C47 C48 H49 120.0
H48 C48 H49 120.0
N5 C49 C37 125.8(4)
N5 C49 H50 117.1
C37 C49 H50 117.1
C49 N5 O17 109.8(4)
C49 N5 Zn3 128.6(3)
O17 N5 Zn3 119.3(3)
N5 O17 C50 111.3(4)
O17 C50 C51 115.3(4)
O17 C50 H51 108.4
C51 C50 H51 108.4
O17 C50 H52 108.4
C51 C50 H52 108.4
H51 C50 H52 107.5
O18 C51 C50 111.4(4)
O18 C51 H53 109.4
C50 C51 H53 109.4
O18 C51 H54 109.4
C50 C51 H54 109.4
H53 C51 H54 108.0
N6 O18 C51 110.0(3)
C52 N6 O18 110.1(4)
C52 N6 Zn3 126.9(3)
O18 N6 Zn3 122.7(3)
N6 C52 C53 125.6(4)
N6 C52 H55 117.2
C53 C52 H55 117.2
C54 C53 C58 119.2(4)
C54 C53 C52 122.0(4)
C58 C53 C52 118.4(4)
O19 C54 C53 125.6(4)
O19 C54 C55 115.2(4)
C53 C54 C55 119.2(4)
O20 C55 C56 124.2(4)
O20 C55 C54 115.2(4)
C56 C55 C54 120.5(4)
C55 C56 C59 122.0(4)
C55 C56 C57 119.1(4)
C59 C56 C57 118.8(4)
C58 C57 C56 120.0(4)
C58 C57 H56 120.0
C56 C57 H56 120.0
C57 C58 C53 121.8(4)
C57 C58 H57 119.1
C53 C58 H57 119.1
C54 O19 Zn3 133.2(3)
C54 O19 Ca2 120.2(3)
Zn3 O19 Ca2 101.06(13)
C55 O20 Zn4 132.6(3)
C55 O20 Ca2 123.3(3)
Zn4 O20 Ca2 102.94(13)
N7 C59 C56 125.6(4)
N7 C59 H58 117.2
C56 C59 H58 117.2
C59 N7 O21 109.5(4)
C59 N7 Zn4 127.4(3)
O21 N7 Zn4 121.4(3)
C60 O21 N7 116.1(4)
O21 C60 C61 118.3(6)
O21 C60 H59 107.7
C61 C60 H59 107.7
O21 C60 H60 107.7
C61 C60 H60 107.7
H59 C60 H60 107.1
O22 C61 C60 115.8(6)
O22 C61 H61 108.3
C60 C61 H61 108.3
O22 C61 H62 108.3
C60 C61 H62 108.3
H61 C61 H62 107.4
C61 O22 N8 112.0(4)
C62 N8 O22 110.0(4)
C62 N8 Zn4 127.0(4)
O22 N8 Zn4 123.0(3)
N8 C62 C63 125.9(5)
N8 C62 H63 117.0
C63 C62 H63 117.0
C64 C63 C68 118.5(5)
C64 C63 C62 124.0(5)
C68 C63 C62 117.4(5)
O23 C64 C63 123.3(5)
O23 C64 C65 118.6(5)
C63 C64 C65 118.1(5)
C66 C65 O24 125.5(5)
C66 C65 C64 122.0(5)
O24 C65 C64 112.5(5)
C65 C66 C67 119.7(6)
C65 C66 H64 120.2
C67 C66 H64 120.2
C68 C67 C66 120.3(5)
C68 C67 H65 119.9
C66 C67 H65 119.9
C67 C68 C63 121.3(5)
C67 C68 H66 119.3
C63 C68 H66 119.3
C64 O23 Zn4 131.1(3)
C64 O23 Ca2 128.6(3)
Zn4 O23 Ca2 99.82(14)
C65 O24 C69 117.8(5)
C65 O24 Ca2 119.3(3)
C69 O24 Ca2 122.0(4)
C70 C69 O24 115.1(10)
C70 C69 H67 108.5
O24 C69 H67 108.5
C70 C69 H68 108.5
O24 C69 H68 108.5
H67 C69 H68 107.5
C72 C70 C69 111(3)
C72 C70 C71 116(3)
C69 C70 C71 129.1(12)
C72 C70 H69 21.7
C69 C70 H69 115.4
C71 C70 H69 115.4
C72 C70 H70 124.6
C69 C70 H70 124.6
C71 C70 H70 18.9
H69 C70 H70 116.1
C70 C71 H71 120.0
C70 C71 H72 120.0
H71 C71 H72 120.0
C70 C72 H73 120.0
C70 C72 H74 120.0
H73 C72 H74 120.0
C73 O25 Ca2 142.3(4)
C73 O26 Zn3 118.5(4)
O25 C73 O26 125.6(5)
O25 C73 C74 119.3(6)
O26 C73 C74 115.0(6)
C73 C74 H75 109.5
C73 C74 H76 109.5
H75 C74 H76 109.5
C73 C74 H77 109.5
H75 C74 H77 109.5
H76 C74 H77 109.5
C75 O27 Ca2 140.6(3)
C75 O28 Zn4 121.8(4)
O27 C75 O28 125.9(5)
O27 C75 C76 118.7(5)
O28 C75 C76 115.4(5)
C75 C76 H78 109.5
C75 C76 H79 109.5
H78 C76 H79 109.5
C75 C76 H80 109.5
H78 C76 H80 109.5
H79 C76 H80 109.5
Cl1 C77 Cl2 116.2(11)
Cl1 C77 Cl3 113.5(15)
Cl2 C77 Cl3 116.1(10)
Cl1 C77 H81 102.8
Cl2 C77 H81 102.8
Cl3 C77 H81 102.8
Cl4 C78 Cl5 120.6(10)
Cl4 C78 Cl6 108.6(9)
Cl5 C78 Cl6 104.3(8)
Cl4 C78 H82 107.6
Cl5 C78 H82 107.6
Cl6 C78 H82 107.6

loop_
_geom_bond_atom_site_label_1
_geom_bond_atom_site_label_2
_geom_bond_distance
Ca1 O6 2.358(3)
Ca1 O1 2.379(3)
Ca1 O13 2.404(4)
Ca1 O11 2.415(4)
Ca1 O5 2.436(3)
Ca1 O9 2.444(3)
Ca1 O2 2.620(4)
Ca1 O10 2.739(3)
Ca1 Zn2 3.4027(13)
Ca1 Zn1 3.4178(11)
Zn1 O5 1.931(3)
Zn1 O12 1.982(4)
Zn1 O1 2.038(3)
Zn1 N1 2.048(4)
Zn1 N2 2.169(4)
Zn2 O6 1.965(3)
Zn2 O14 1.989(3)
Zn2 O9 2.009(3)
Zn2 N4 2.103(4)
Zn2 N3 2.114(4)
C1 C2 1.407(6)
C1 C6 1.414(7)
C1 C10 1.442(7)
C2 O1 1.292(6)
C2 C3 1.415(7)
C3 C4 1.362(7)
C3 O2 1.385(6)
C4 C5 1.393(7)
C4 H1 0.9500
C5 C6 1.359(8)
C5 H2 0.9500
C6 H3 0.9500
O2 C7 1.430(6)
C7 C8 1.469(12)
C7 H4 0.9900
C7 H5 0.9900
C8 C9 1.310(15)
C8 H6 0.9500
C9 H7 0.9500
C9 H8 0.9500
C10 N1 1.287(6)
C10 H9 0.9500
N1 O3 1.442(5)
O3 C11 1.409(7)
C11 C12 1.507(8)
C11 H10 0.9900
C11 H11 0.9900
C12 O4 1.427(7)
C12 H12 0.9900
C12 H13 0.9900
O4 N2 1.425(5)
N2 C13 1.272(7)
C13 C14 1.435(7)
C13 H14 0.9500
C14 C15 1.397(6)
C14 C19 1.421(7)
C15 O5 1.311(6)
C15 C16 1.436(6)
C16 O6 1.305(5)
C16 C17 1.389(6)
C17 C18 1.422(6)
C17 C20 1.448(6)
C18 C19 1.345(7)
C18 H15 0.9500
C19 H16 0.9500
C20 N3 1.278(6)
C20 H17 0.9500
N3 O7 1.428(5)
O7 C21 1.429(6)
C21 C22 1.512(7)
C21 H18 0.9900
C21 H19 0.9900
C22 O8 1.418(6)
C22 H20 0.9900
C22 H21 0.9900
O8 N4 1.420(5)
N4 C23 1.269(6)
C23 C24 1.438(7)
C23 H22 0.9500
C24 C29 1.401(7)
C24 C25 1.417(6)
C25 O9 1.302(5)
C25 C26 1.416(7)
C26 O10 1.375(5)
C26 C27 1.375(7)
C27 C28 1.411(7)
C27 H23 0.9500
C28 C29 1.360(8)
C28 H24 0.9500
C29 H25 0.9500
O10 C30 1.433(6)
C30 C31 1.483(9)
C30 H26 0.9900
C30 H27 0.9900
C31 C32 1.305(8)
C31 H28 0.9500
C32 H29 0.9500
C32 H30 0.9500
O11 C33 1.257(6)
O12 C33 1.255(6)
C33 C34 1.503(9)
C34 H31 0.9800
C34 H32 0.9800
C34 H33 0.9800
O13 C35 1.238(6)
O14 C35 1.277(6)
C35 C36 1.496(8)
C36 H34 0.9800
C36 H35 0.9800
C36 H36 0.9800
Ca2 O20 2.341(3)
Ca2 O15 2.342(4)
Ca2 O23 2.391(4)
Ca2 O27 2.399(4)
Ca2 O25 2.403(4)
Ca2 O19 2.404(3)
Ca2 O24 2.645(4)
Ca2 O16 2.696(4)
Ca2 Zn3 3.3627(13)
Ca2 Zn4 3.3805(13)
Zn3 O19 1.935(3)
Zn3 O26 1.969(4)
Zn3 O15 2.030(3)
Zn3 N5 2.034(4)
Zn3 N6 2.173(4)
Zn4 O20 1.970(3)
Zn4 O28 1.978(4)
Zn4 O23 2.016(4)
Zn4 N8 2.103(4)
Zn4 N7 2.114(4)
C37 C38 1.398(6)
C37 C42 1.408(6)
C37 C49 1.439(7)
C38 O15 1.311(5)
C38 C39 1.409(7)
C39 C40 1.358(7)
C39 O16 1.386(6)
C40 C41 1.394(8)
C40 H37 0.9500
C41 C42 1.358(7)
C41 H38 0.9500
C42 H39 0.9500
O16 C46 1.409(14)
O16 C43 1.557(12)
C43 C44 1.48(2)
C43 H40 0.9900
C43 H41 0.9900
C44 C45 1.35(3)
C44 H42 0.9500
C45 H43 0.9500
C45 H44 0.9500
C46 C47 1.44(3)
C46 H45 0.9900
C46 H46 0.9900
C47 C48 1.40(4)
C47 H47 0.9500
C48 H48 0.9500
C48 H49 0.9500
C49 N5 1.284(6)
C49 H50 0.9500
N5 O17 1.435(5)
O17 C50 1.436(5)
C50 C51 1.506(7)
C50 H51 0.9900
C50 H52 0.9900
C51 O18 1.434(6)
C51 H53 0.9900
C51 H54 0.9900
O18 N6 1.427(5)
N6 C52 1.287(6)
C52 C53 1.438(7)
C52 H55 0.9500
C53 C54 1.398(6)
C53 C58 1.416(6)
C54 O19 1.308(5)
C54 C55 1.429(6)
C55 O20 1.302(5)
C55 C56 1.389(6)
C56 C59 1.435(7)
C56 C57 1.436(6)
C57 C58 1.351(7)
C57 H56 0.9500
C58 H57 0.9500
C59 N7 1.297(6)
C59 H58 0.9500
N7 O21 1.415(5)
O21 C60 1.358(7)
C60 C61 1.524(8)
C60 H59 0.9900
C60 H60 0.9900
C61 O22 1.405(7)
C61 H61 0.9900
C61 H62 0.9900
O22 N8 1.415(6)
N8 C62 1.288(7)
C62 C63 1.437(8)
C62 H63 0.9500
C63 C64 1.408(7)
C63 C68 1.423(7)
C64 O23 1.306(6)
C64 C65 1.411(8)
C65 C66 1.367(8)
C65 O24 1.378(7)
C66 C67 1.389(8)
C66 H64 0.9500
C67 C68 1.362(8)
C67 H65 0.9500
C68 H66 0.9500
O24 C69 1.402(8)
C69 C70 1.390(17)
C69 H67 0.9900
C69 H68 0.9900
C70 C72 1.26(4)
C70 C71 1.42(2)
C70 H69 0.9500
C70 H70 0.9500
C71 H71 0.9500
C71 H72 0.9500
C72 H73 0.9500
C72 H74 0.9500
O25 C73 1.240(7)
O26 C73 1.276(7)
C73 C74 1.523(8)
C74 H75 0.9800
C74 H76 0.9800
C74 H77 0.9800
O27 C75 1.241(7)
O28 C75 1.278(6)
C75 C76 1.508(8)
C76 H78 0.9800
C76 H79 0.9800
C76 H80 0.9800
Cl1 C77 1.59(2)
Cl2 C77 1.719(19)
Cl3 C77 1.75(2)
C77 H81 1.0000
Cl4 C78 1.63(2)
Cl5 C78 1.763(16)
Cl6 C78 1.863(16)
C78 H82 1.0000

loop_
_geom_torsion_atom_site_label_1
_geom_torsion_atom_site_label_2
_geom_torsion_atom_site_label_3
_geom_torsion_atom_site_label_4
_geom_torsion
O6 Ca1 Zn1 O5 -8.83(17)
O1 Ca1 Zn1 O5 140.6(2)
O13 Ca1 Zn1 O5 70.48(18)
O11 Ca1 Zn1 O5 -110.79(18)
O9 Ca1 Zn1 O5 -41.2(3)
O2 Ca1 Zn1 O5 146.29(18)
O10 Ca1 Zn1 O5 -141.03(18)
Zn2 Ca1 Zn1 O5 -1.19(15)
O6 Ca1 Zn1 O12 109.83(14)
O1 Ca1 Zn1 O12 -100.75(19)
O13 Ca1 Zn1 O12 -170.86(14)
O11 Ca1 Zn1 O12 7.87(14)
O5 Ca1 Zn1 O12 118.66(18)
O9 Ca1 Zn1 O12 77.5(3)
O2 Ca1 Zn1 O12 -95.04(14)
O10 Ca1 Zn1 O12 -22.37(15)
Zn2 Ca1 Zn1 O12 117.47(11)
O6 Ca1 Zn1 O1 -149.42(19)
O13 Ca1 Zn1 O1 -70.11(19)
O11 Ca1 Zn1 O1 108.62(19)
O5 Ca1 Zn1 O1 -140.6(2)
O9 Ca1 Zn1 O1 178.2(3)
O2 Ca1 Zn1 O1 5.71(18)
O10 Ca1 Zn1 O1 78.38(19)
Zn2 Ca1 Zn1 O1 -141.78(17)
O6 Ca1 Zn1 N1 -130.65(19)
O1 Ca1 Zn1 N1 18.8(2)
O13 Ca1 Zn1 N1 -51.35(19)
O11 Ca1 Zn1 N1 127.38(19)
O5 Ca1 Zn1 N1 -121.8(2)
O9 Ca1 Zn1 N1 -163.0(3)
O2 Ca1 Zn1 N1 24.47(19)
O10 Ca1 Zn1 N1 97.1(2)
Zn2 Ca1 Zn1 N1 -123.02(17)
O6 Ca1 Zn1 N2 9.94(18)
O1 Ca1 Zn1 N2 159.4(2)
O13 Ca1 Zn1 N2 89.24(18)
O11 Ca1 Zn1 N2 -92.03(18)
O5 Ca1 Zn1 N2 18.8(2)
O9 Ca1 Zn1 N2 -22.4(3)
O2 Ca1 Zn1 N2 165.06(18)
O10 Ca1 Zn1 N2 -122.27(18)
Zn2 Ca1 Zn1 N2 17.57(17)
O1 Ca1 Zn2 O6 -62.2(2)
O13 Ca1 Zn2 O6 -109.33(18)
O11 Ca1 Zn2 O6 63.79(18)
O5 Ca1 Zn2 O6 -14.25(17)
O9 Ca1 Zn2 O6 143.6(2)
O2 Ca1 Zn2 O6 -153.56(18)
O10 Ca1 Zn2 O6 135.36(17)
Zn1 Ca1 Zn2 O6 -13.59(15)
O6 Ca1 Zn2 O14 108.52(18)
O1 Ca1 Zn2 O14 46.3(2)
O13 Ca1 Zn2 O14 -0.82(14)
O11 Ca1 Zn2 O14 172.31(15)
O5 Ca1 Zn2 O14 94.27(14)
O9 Ca1 Zn2 O14 -107.91(17)
O2 Ca1 Zn2 O14 -45.05(15)
O10 Ca1 Zn2 O14 -116.13(13)
Zn1 Ca1 Zn2 O14 94.93(11)
O6 Ca1 Zn2 O9 -143.6(2)
O1 Ca1 Zn2 O9 154.2(2)
O13 Ca1 Zn2 O9 107.10(17)
O11 Ca1 Zn2 O9 -79.78(17)
O5 Ca1 Zn2 O9 -157.82(16)
O2 Ca1 Zn2 O9 62.87(17)
O10 Ca1 Zn2 O9 -8.21(15)
Zn1 Ca1 Zn2 O9 -157.16(14)
O6 Ca1 Zn2 N4 -152.1(2)
O1 Ca1 Zn2 N4 145.7(2)
O13 Ca1 Zn2 N4 98.53(18)
O11 Ca1 Zn2 N4 -88.34(18)
O5 Ca1 Zn2 N4 -166.38(17)
O9 Ca1 Zn2 N4 -8.6(2)
O2 Ca1 Zn2 N4 54.30(19)
O10 Ca1 Zn2 N4 -16.78(17)
Zn1 Ca1 Zn2 N4 -165.72(15)
O6 Ca1 Zn2 N3 -10.1(2)
O1 Ca1 Zn2 N3 -72.3(2)
O13 Ca1 Zn2 N3 -119.42(17)
O11 Ca1 Zn2 N3 53.70(17)
O5 Ca1 Zn2 N3 -24.34(16)
O9 Ca1 Zn2 N3 133.49(19)
O2 Ca1 Zn2 N3 -163.65(17)
O10 Ca1 Zn2 N3 125.27(16)
Zn1 Ca1 Zn2 N3 -23.67(15)
C6 C1 C2 O1 -177.6(5)
C10 C1 C2 O1 -1.3(8)
C6 C1 C2 C3 -1.4(7)
C10 C1 C2 C3 174.9(5)
O1 C2 C3 C4 -179.9(5)
C1 C2 C3 C4 3.7(8)
O1 C2 C3 O2 -1.2(7)
C1 C2 C3 O2 -177.6(5)
O2 C3 C4 C5 178.1(6)
C2 C3 C4 C5 -3.3(9)
C3 C4 C5 C6 0.7(10)
C4 C5 C6 C1 1.5(10)
C2 C1 C6 C5 -1.1(8)
C10 C1 C6 C5 -177.6(5)
C1 C2 O1 Zn1 -6.7(8)
C3 C2 O1 Zn1 177.1(4)
C1 C2 O1 Ca1 161.2(4)
C3 C2 O1 Ca1 -15.0(7)
O5 Zn1 O1 C2 143.6(5)
O12 Zn1 O1 C2 -108.0(4)
N1 Zn1 O1 C2 4.9(5)
N2 Zn1 O1 C2 101.9(6)
Ca1 Zn1 O1 C2 170.2(5)
O5 Zn1 O1 Ca1 -26.59(15)
O12 Zn1 O1 Ca1 81.79(16)
N1 Zn1 O1 Ca1 -165.34(18)
N2 Zn1 O1 Ca1 -68.3(5)
O6 Ca1 O1 C2 -131.6(4)
O13 Ca1 O1 C2 -52.4(4)
O11 Ca1 O1 C2 131.1(4)
O5 Ca1 O1 C2 -147.9(4)
O9 Ca1 O1 C2 11.7(8)
O2 Ca1 O1 C2 15.8(4)
O10 Ca1 O1 C2 67.6(4)
Zn2 Ca1 O1 C2 -93.3(4)
Zn1 Ca1 O1 C2 -170.7(5)
O6 Ca1 O1 Zn1 39.1(2)
O13 Ca1 O1 Zn1 118.30(16)
O11 Ca1 O1 Zn1 -58.16(15)
O5 Ca1 O1 Zn1 22.80(13)
O9 Ca1 O1 Zn1 -177.6(4)
O2 Ca1 O1 Zn1 -173.5(2)
O10 Ca1 O1 Zn1 -121.72(14)
Zn2 Ca1 O1 Zn1 77.4(2)
C4 C3 O2 C7 -16.9(9)
C2 C3 O2 C7 164.5(5)
C4 C3 O2 Ca1 -167.5(5)
C2 C3 O2 Ca1 13.9(6)
O6 Ca1 O2 C3 100.3(4)
O1 Ca1 O2 C3 -14.7(3)
O13 Ca1 O2 C3 91.9(4)
O11 Ca1 O2 C3 -79.8(4)
O5 Ca1 O2 C3 3.1(4)
O9 Ca1 O2 C3 164.2(4)
O10 Ca1 O2 C3 -145.3(4)
Zn2 Ca1 O2 C3 132.0(3)
Zn1 Ca1 O2 C3 -18.5(4)
O6 Ca1 O2 C7 -50.4(5)
O1 Ca1 O2 C7 -165.4(5)
O13 Ca1 O2 C7 -58.8(4)
O11 Ca1 O2 C7 129.4(4)
O5 Ca1 O2 C7 -147.6(4)
O9 Ca1 O2 C7 13.5(5)
O10 Ca1 O2 C7 64.0(4)
Zn2 Ca1 O2 C7 -18.8(5)
Zn1 Ca1 O2 C7 -169.2(4)
C3 O2 C7 C8 87.3(7)
Ca1 O2 C7 C8 -122.1(5)
O2 C7 C8 C9 -8.2(13)
C2 C1 C10 N1 11.3(8)
C6 C1 C10 N1 -172.3(5)
C1 C10 N1 O3 -173.3(5)
C1 C10 N1 Zn1 -12.5(8)
O5 Zn1 N1 C10 -68.5(6)
O12 Zn1 N1 C10 100.8(5)
O1 Zn1 N1 C10 4.6(5)
N2 Zn1 N1 C10 -158.2(5)
Ca1 Zn1 N1 C10 -8.1(6)
O5 Zn1 N1 O3 90.7(4)
O12 Zn1 N1 O3 -100.0(4)
O1 Zn1 N1 O3 163.7(4)
N2 Zn1 N1 O3 1.0(4)
Ca1 Zn1 N1 O3 151.0(3)
C10 N1 O3 C11 -124.0(5)
Zn1 N1 O3 C11 73.2(5)
N1 O3 C11 C12 -59.9(7)
O3 C11 C12 O4 -54.5(7)
C11 C12 O4 N2 91.8(5)
C12 O4 N2 C13 167.5(5)
C12 O4 N2 Zn1 -7.7(5)
O5 Zn1 N2 C13 2.9(4)
O12 Zn1 N2 C13 -106.0(5)
O1 Zn1 N2 C13 44.1(7)
N1 Zn1 N2 C13 139.8(5)
Ca1 Zn1 N2 C13 -10.1(5)
O5 Zn1 N2 O4 177.3(4)
O12 Zn1 N2 O4 68.5(4)
O1 Zn1 N2 O4 -141.5(4)
N1 Zn1 N2 O4 -45.8(4)
Ca1 Zn1 N2 O4 164.3(3)
O4 N2 C13 C14 -175.2(4)
Zn1 N2 C13 C14 -0.2(8)
N2 C13 C14 C15 0.8(8)
N2 C13 C14 C19 174.6(5)
C19 C14 C15 O5 179.8(5)
C13 C14 C15 O5 -6.5(8)
C19 C14 C15 C16 -3.9(7)
C13 C14 C15 C16 169.9(4)
O5 C15 C16 O6 4.0(6)
C14 C15 C16 O6 -172.8(4)
O5 C15 C16 C17 -179.1(4)
C14 C15 C16 C17 4.1(7)
O6 C16 C17 C18 174.8(4)
C15 C16 C17 C18 -1.8(7)
O6 C16 C17 C20 -0.9(7)
C15 C16 C17 C20 -177.5(4)
C16 C17 C18 C19 -0.8(7)
C20 C17 C18 C19 175.1(5)
C17 C18 C19 C14 1.0(8)
C15 C14 C19 C18 1.3(7)
C13 C14 C19 C18 -172.6(5)
C14 C15 O5 Zn1 12.0(7)
C16 C15 O5 Zn1 -164.5(3)
C14 C15 O5 Ca1 165.3(4)
C16 C15 O5 Ca1 -11.3(5)
O12 Zn1 O5 C15 88.5(4)
O1 Zn1 O5 C15 -177.2(4)
N1 Zn1 O5 C15 -102.0(4)
N2 Zn1 O5 C15 -8.6(4)
Ca1 Zn1 O5 C15 156.7(5)
O12 Zn1 O5 Ca1 -68.26(17)
O1 Zn1 O5 Ca1 26.04(14)
N1 Zn1 O5 Ca1 101.3(2)
N2 Zn1 O5 Ca1 -165.38(16)
O6 Ca1 O5 C15 10.1(3)
O1 Ca1 O5 C15 175.6(4)
O13 Ca1 O5 C15 82.1(3)
O11 Ca1 O5 C15 -103.2(4)
O9 Ca1 O5 C15 2.4(4)
O2 Ca1 O5 C15 158.3(3)
O10 Ca1 O5 C15 -90.4(4)
Zn2 Ca1 O5 C15 18.9(3)
Zn1 Ca1 O5 C15 -160.2(4)
O6 Ca1 O5 Zn1 170.23(19)
O1 Ca1 O5 Zn1 -24.25(14)
O13 Ca1 O5 Zn1 -117.75(15)
O11 Ca1 O5 Zn1 57.01(14)
O9 Ca1 O5 Zn1 162.55(13)
O2 Ca1 O5 Zn1 -41.5(2)
O10 Ca1 O5 Zn1 69.8(2)
Zn2 Ca1 O5 Zn1 179.09(12)
C17 C16 O6 Zn2 19.0(7)
C15 C16 O6 Zn2 -164.2(3)
C17 C16 O6 Ca1 -171.3(3)
C15 C16 O6 Ca1 5.5(5)
O14 Zn2 O6 C16 96.2(4)
O9 Zn2 O6 C16 -163.6(4)
N4 Zn2 O6 C16 -102.6(5)
N3 Zn2 O6 C16 -16.8(4)
Ca1 Zn2 O6 C16 171.2(5)
O14 Zn2 O6 Ca1 -75.02(16)
O9 Zn2 O6 Ca1 25.15(14)
N4 Zn2 O6 Ca1 86.2(4)
N3 Zn2 O6 Ca1 171.95(16)
O1 Ca1 O6 C16 -24.3(4)
O13 Ca1 O6 C16 -113.1(4)
O11 Ca1 O6 C16 58.9(4)
O5 Ca1 O6 C16 -7.9(3)
O9 Ca1 O6 C16 165.6(4)
O2 Ca1 O6 C16 -121.3(4)
O10 Ca1 O6 C16 135.8(3)
Zn2 Ca1 O6 C16 -172.1(4)
Zn1 Ca1 O6 C16 -2.5(3)
O1 Ca1 O6 Zn2 147.82(14)
O13 Ca1 O6 Zn2 59.08(14)
O11 Ca1 O6 Zn2 -129.00(14)
O5 Ca1 O6 Zn2 164.22(18)
O9 Ca1 O6 Zn2 -22.29(12)
O2 Ca1 O6 Zn2 50.8(3)
O10 Ca1 O6 Zn2 -52.06(18)
Zn1 Ca1 O6 Zn2 169.63(11)
C16 C17 C20 N3 -14.3(7)
C18 C17 C20 N3 170.0(5)
C17 C20 N3 O7 173.2(4)
C17 C20 N3 Zn2 11.6(7)
O6 Zn2 N3 C20 1.6(4)
O14 Zn2 N3 C20 -98.5(4)
O9 Zn2 N3 C20 70.9(5)
N4 Zn2 N3 C20 161.5(4)
Ca1 Zn2 N3 C20 8.4(5)
O6 Zn2 N3 O7 -158.4(3)
O14 Zn2 N3 O7 101.5(3)
O9 Zn2 N3 O7 -89.1(4)
N4 Zn2 N3 O7 1.4(3)
Ca1 Zn2 N3 O7 -151.6(2)
C20 N3 O7 C21 120.3(4)
Zn2 N3 O7 C21 -76.3(4)
N3 O7 C21 C22 59.3(5)
O7 C21 C22 O8 53.6(5)
C21 C22 O8 N4 -91.7(4)
C22 O8 N4 C23 -175.3(4)
C22 O8 N4 Zn2 5.5(5)
O6 Zn2 N4 C23 -48.7(7)
O14 Zn2 N4 C23 112.7(4)
O9 Zn2 N4 C23 11.4(4)
N3 Zn2 N4 C23 -133.1(4)
Ca1 Zn2 N4 C23 17.5(5)
O6 Zn2 N4 O8 130.3(4)
O14 Zn2 N4 O8 -68.3(3)
O9 Zn2 N4 O8 -169.5(3)
N3 Zn2 N4 O8 45.9(3)
Ca1 Zn2 N4 O8 -163.5(2)
O8 N4 C23 C24 177.8(4)
Zn2 N4 C23 C24 -3.1(7)
N4 C23 C24 C29 174.0(5)
N4 C23 C24 C25 -7.2(8)
C29 C24 C25 O9 -178.4(5)
C23 C24 C25 O9 2.8(8)
C29 C24 C25 C26 1.1(7)
C23 C24 C25 C26 -177.6(4)
O9 C25 C26 O10 -0.3(6)
C24 C25 C26 O10 -179.8(4)
O9 C25 C26 C27 -179.8(5)
C24 C25 C26 C27 0.7(7)
O10 C26 C27 C28 178.3(5)
C25 C26 C27 C28 -2.2(8)
C26 C27 C28 C29 2.1(8)
C27 C28 C29 C24 -0.4(8)
C25 C24 C29 C28 -1.2(8)
C23 C24 C29 C28 177.6(5)
C26 C25 O9 Zn2 -167.5(3)
C24 C25 O9 Zn2 12.0(7)
C26 C25 O9 Ca1 -0.2(6)
C24 C25 O9 Ca1 179.3(3)
O6 Zn2 O9 C25 146.5(4)
O14 Zn2 O9 C25 -113.7(4)
N4 Zn2 O9 C25 -16.0(4)
N3 Zn2 O9 C25 76.2(4)
Ca1 Zn2 O9 C25 170.3(5)
O6 Zn2 O9 Ca1 -23.83(13)
O14 Zn2 O9 Ca1 76.01(14)
N4 Zn2 O9 Ca1 173.71(15)
N3 Zn2 O9 Ca1 -94.1(2)
O6 Ca1 O9 C25 -148.6(4)
O1 Ca1 O9 C25 63.0(7)
O13 Ca1 O9 C25 129.5(4)
O11 Ca1 O9 C25 -52.2(4)
O5 Ca1 O9 C25 -141.1(4)
O2 Ca1 O9 C25 59.3(4)
O10 Ca1 O9 C25 0.4(4)
Zn2 Ca1 O9 C25 -170.1(5)
Zn1 Ca1 O9 C25 -113.0(4)
O6 Ca1 O9 Zn2 21.44(12)
O1 Ca1 O9 Zn2 -126.9(5)
O13 Ca1 O9 Zn2 -60.48(14)
O11 Ca1 O9 Zn2 117.81(14)
O5 Ca1 O9 Zn2 29.0(2)
O2 Ca1 O9 Zn2 -130.60(14)
O10 Ca1 O9 Zn2 170.42(18)
Zn1 Ca1 O9 Zn2 57.0(3)
C27 C26 O10 C30 -15.4(7)
C25 C26 O10 C30 165.1(4)
C27 C26 O10 Ca1 -179.9(4)
C25 C26 O10 Ca1 0.5(5)
O6 Ca1 O10 C26 31.5(4)
O1 Ca1 O10 C26 -165.8(3)
O13 Ca1 O10 C26 -56.6(4)
O11 Ca1 O10 C26 128.2(3)
O5 Ca1 O10 C26 115.2(3)
O9 Ca1 O10 C26 -0.5(3)
O2 Ca1 O10 C26 -119.3(3)
Zn2 Ca1 O10 C26 5.1(3)
Zn1 Ca1 O10 C26 155.7(3)
O6 Ca1 O10 C30 -131.9(4)
O1 Ca1 O10 C30 30.8(4)
O13 Ca1 O10 C30 140.0(4)
O11 Ca1 O10 C30 -35.2(4)
O5 Ca1 O10 C30 -48.3(5)
O9 Ca1 O10 C30 -163.9(4)
O2 Ca1 O10 C30 77.3(4)
Zn2 Ca1 O10 C30 -158.3(4)
Zn1 Ca1 O10 C30 -7.8(4)
C26 O10 C30 C31 -63.6(6)
Ca1 O10 C30 C31 100.3(4)
O10 C30 C31 C32 134.7(6)
O6 Ca1 O11 C33 -105.1(5)
O1 Ca1 O11 C33 20.0(5)
O13 Ca1 O11 C33 -6.3(13)
O5 Ca1 O11 C33 -46.9(5)
O9 Ca1 O11 C33 -174.2(5)
O2 Ca1 O11 C33 75.0(6)
O10 Ca1 O11 C33 140.2(6)
Zn2 Ca1 O11 C33 -136.4(5)
Zn1 Ca1 O11 C33 -14.8(5)
O5 Zn1 O12 C33 31.8(4)
O1 Zn1 O12 C33 -51.0(4)
N1 Zn1 O12 C33 -140.5(4)
N2 Zn1 O12 C33 120.4(4)
Ca1 Zn1 O12 C33 -8.5(4)
Zn1 O12 C33 O11 2.4(8)
Zn1 O12 C33 C34 -177.4(4)
Ca1 O11 C33 O12 14.2(9)
Ca1 O11 C33 C34 -166.1(5)
O6 Ca1 O13 C35 -37.9(6)
O1 Ca1 O13 C35 -164.2(6)
O11 Ca1 O13 C35 -138.5(9)
O5 Ca1 O13 C35 -98.9(6)
O9 Ca1 O13 C35 29.9(6)
O2 Ca1 O13 C35 138.1(6)
O10 Ca1 O13 C35 76.7(6)
Zn2 Ca1 O13 C35 -5.0(6)
Zn1 Ca1 O13 C35 -130.5(6)
O6 Zn2 O14 C35 46.2(4)
O9 Zn2 O14 C35 -37.9(4)
N4 Zn2 O14 C35 -127.4(4)
N3 Zn2 O14 C35 135.8(4)
Ca1 Zn2 O14 C35 5.6(4)
Ca1 O13 C35 O14 11.6(10)
Ca1 O13 C35 C36 -166.8(5)
Zn2 O14 C35 O13 -10.8(8)
Zn2 O14 C35 C36 167.7(5)
O20 Ca2 Zn3 O19 -11.81(16)
O15 Ca2 Zn3 O19 139.9(2)
O23 Ca2 Zn3 O19 -50.3(3)
O27 Ca2 Zn3 O19 65.72(16)
O25 Ca2 Zn3 O19 -108.23(17)
O24 Ca2 Zn3 O19 -143.65(19)
O16 Ca2 Zn3 O19 144.07(18)
Zn4 Ca2 Zn3 O19 -4.14(14)
O20 Ca2 Zn3 O26 106.05(14)
O15 Ca2 Zn3 O26 -102.23(19)
O23 Ca2 Zn3 O26 67.6(3)
O27 Ca2 Zn3 O26 -176.42(14)
O25 Ca2 Zn3 O26 9.63(15)
O19 Ca2 Zn3 O26 117.86(17)
O24 Ca2 Zn3 O26 -25.79(17)
O16 Ca2 Zn3 O26 -98.07(16)
Zn4 Ca2 Zn3 O26 113.72(12)
O20 Ca2 Zn3 O15 -151.71(19)
O23 Ca2 Zn3 O15 169.8(3)
O27 Ca2 Zn3 O15 -74.19(19)
O25 Ca2 Zn3 O15 111.86(19)
O19 Ca2 Zn3 O15 -139.9(2)
O24 Ca2 Zn3 O15 76.4(2)
O16 Ca2 Zn3 O15 4.2(2)
Zn4 Ca2 Zn3 O15 -144.05(17)
O20 Ca2 Zn3 N5 -134.89(17)
O15 Ca2 Zn3 N5 16.8(2)
O23 Ca2 Zn3 N5 -173.4(3)
O27 Ca2 Zn3 N5 -57.37(18)
O25 Ca2 Zn3 N5 128.69(18)
O19 Ca2 Zn3 N5 -123.1(2)
O24 Ca2 Zn3 N5 93.3(2)
O16 Ca2 Zn3 N5 20.99(19)
Zn4 Ca2 Zn3 N5 -127.22(15)
O20 Ca2 Zn3 N6 6.60(16)
O15 Ca2 Zn3 N6 158.3(2)
O23 Ca2 Zn3 N6 -31.9(3)
O27 Ca2 Zn3 N6 84.12(16)
O25 Ca2 Zn3 N6 -89.83(17)
O19 Ca2 Zn3 N6 18.41(19)
O24 Ca2 Zn3 N6 -125.24(18)
O16 Ca2 Zn3 N6 162.47(17)
Zn4 Ca2 Zn3 N6 14.26(14)
O15 Ca2 Zn4 O20 -65.7(3)
O23 Ca2 Zn4 O20 141.6(2)
O27 Ca2 Zn4 O20 -104.49(18)
O25 Ca2 Zn4 O20 62.18(19)
O19 Ca2 Zn4 O20 -15.80(17)
O24 Ca2 Zn4 O20 133.0(2)
O16 Ca2 Zn4 O20 -155.6(2)
Zn3 Ca2 Zn4 O20 -13.44(16)
O20 Ca2 Zn4 O28 107.28(19)
O15 Ca2 Zn4 O28 41.6(2)
O23 Ca2 Zn4 O28 -111.10(18)
O27 Ca2 Zn4 O28 2.79(14)
O25 Ca2 Zn4 O28 169.46(15)
O19 Ca2 Zn4 O28 91.48(13)
O24 Ca2 Zn4 O28 -119.69(15)
O16 Ca2 Zn4 O28 -48.31(16)
Zn3 Ca2 Zn4 O28 93.84(11)
O20 Ca2 Zn4 O23 -141.6(2)
O15 Ca2 Zn4 O23 152.7(3)
O27 Ca2 Zn4 O23 113.89(18)
O25 Ca2 Zn4 O23 -79.44(19)
O19 Ca2 Zn4 O23 -157.41(18)
O24 Ca2 Zn4 O23 -8.59(19)
O16 Ca2 Zn4 O23 62.8(2)
Zn3 Ca2 Zn4 O23 -155.05(16)
O20 Ca2 Zn4 N8 -153.3(2)
O15 Ca2 Zn4 N8 141.0(3)
O23 Ca2 Zn4 N8 -11.7(2)
O27 Ca2 Zn4 N8 102.2(2)
O25 Ca2 Zn4 N8 -91.1(2)
O19 Ca2 Zn4 N8 -169.11(19)
O24 Ca2 Zn4 N8 -20.3(2)
O16 Ca2 Zn4 N8 51.1(2)
Zn3 Ca2 Zn4 N8 -166.75(18)
O20 Ca2 Zn4 N7 -6.7(2)
O15 Ca2 Zn4 N7 -72.4(2)
O23 Ca2 Zn4 N7 135.0(2)
O27 Ca2 Zn4 N7 -111.16(17)
O25 Ca2 Zn4 N7 55.51(18)
O19 Ca2 Zn4 N7 -22.46(16)
O24 Ca2 Zn4 N7 126.36(18)
O16 Ca2 Zn4 N7 -162.25(18)
Zn3 Ca2 Zn4 N7 -20.10(15)
C42 C37 C38 O15 -179.3(4)
C49 C37 C38 O15 -3.6(7)
C42 C37 C38 C39 -2.5(7)
C49 C37 C38 C39 173.3(4)
O15 C38 C39 C40 -177.5(5)
C37 C38 C39 C40 5.5(7)
O15 C38 C39 O16 1.6(7)
C37 C38 C39 O16 -175.3(5)
O16 C39 C40 C41 176.6(5)
C38 C39 C40 C41 -4.4(8)
C39 C40 C41 C42 0.1(8)
C40 C41 C42 C37 2.9(8)
C38 C37 C42 C41 -1.6(7)
C49 C37 C42 C41 -177.6(5)
C37 C38 O15 Zn3 -7.4(7)
C39 C38 O15 Zn3 175.8(4)
C37 C38 O15 Ca2 165.7(3)
C39 C38 O15 Ca2 -11.1(7)
O19 Zn3 O15 C38 147.3(4)
O26 Zn3 O15 C38 -104.1(4)
N5 Zn3 O15 C38 7.6(4)
N6 Zn3 O15 C38 105.0(6)
Ca2 Zn3 O15 C38 174.5(5)
O19 Zn3 O15 Ca2 -27.20(14)
O26 Zn3 O15 Ca2 81.39(17)
N5 Zn3 O15 Ca2 -166.94(17)
N6 Zn3 O15 Ca2 -69.5(5)
O20 Ca2 O15 C38 -137.3(4)
O23 Ca2 O15 C38 17.3(8)
O27 Ca2 O15 C38 -61.1(4)
O25 Ca2 O15 C38 129.5(4)
O19 Ca2 O15 C38 -151.2(4)
O24 Ca2 O15 C38 65.2(4)
O16 Ca2 O15 C38 10.0(4)
Zn3 Ca2 O15 C38 -174.7(5)
Zn4 Ca2 O15 C38 -95.2(4)
O20 Ca2 O15 Zn3 37.4(2)
O23 Ca2 O15 Zn3 -168.0(4)
O27 Ca2 O15 Zn3 113.58(15)
O25 Ca2 O15 Zn3 -55.76(15)
O19 Ca2 O15 Zn3 23.47(13)
O24 Ca2 O15 Zn3 -120.13(17)
O16 Ca2 O15 Zn3 -175.3(2)
Zn4 Ca2 O15 Zn3 79.5(2)
C40 C39 O16 C46 13.2(15)
C38 C39 O16 C46 -165.9(13)
C40 C39 O16 C43 -18.4(9)
C38 C39 O16 C43 162.5(7)
C40 C39 O16 Ca2 -174.8(4)
C38 C39 O16 Ca2 6.1(6)
O20 Ca2 O16 C39 113.4(4)
O15 Ca2 O16 C39 -7.8(4)
O23 Ca2 O16 C39 174.4(4)
O27 Ca2 O16 C39 96.8(4)
O25 Ca2 O16 C39 -72.4(4)
O19 Ca2 O16 C39 13.1(5)
O24 Ca2 O16 C39 -132.1(4)
Zn3 Ca2 O16 C39 -10.6(4)
Zn4 Ca2 O16 C39 142.2(4)
O20 Ca2 O16 C46 -74.2(12)
O15 Ca2 O16 C46 164.6(12)
O23 Ca2 O16 C46 -13.2(12)
O27 Ca2 O16 C46 -90.8(12)
O25 Ca2 O16 C46 100.0(12)
O19 Ca2 O16 C46 -174.4(11)
O24 Ca2 O16 C46 40.3(12)
Zn3 Ca2 O16 C46 161.8(12)
Zn4 Ca2 O16 C46 -45.4(12)
O20 Ca2 O16 C43 -37.3(9)
O15 Ca2 O16 C43 -158.5(9)
O23 Ca2 O16 C43 23.7(9)
O27 Ca2 O16 C43 -53.9(8)
O25 Ca2 O16 C43 136.9(8)
O19 Ca2 O16 C43 -137.5(8)
O24 Ca2 O16 C43 77.2(8)
Zn3 Ca2 O16 C43 -161.3(8)
Zn4 Ca2 O16 C43 -8.5(9)
C39 O16 C43 C44 -158.6(12)
C46 O16 C43 C44 76.3(19)
Ca2 O16 C43 C44 -6.4(17)
O16 C43 C44 C45 138.3(16)
C39 O16 C46 C47 -96.6(14)
C43 O16 C46 C47 -27.0(17)
Ca2 O16 C46 C47 91.6(18)
O16 C46 C47 C48 -113(2)
C38 C37 C49 N5 13.3(7)
C42 C37 C49 N5 -170.8(5)
C37 C49 N5 O17 -173.7(4)
C37 C49 N5 Zn3 -11.2(7)
O19 Zn3 N5 C49 -71.6(5)
O26 Zn3 N5 C49 99.8(4)
O15 Zn3 N5 C49 1.6(4)
N6 Zn3 N5 C49 -160.4(4)
Ca2 Zn3 N5 C49 -9.8(5)
O19 Zn3 N5 O17 89.5(3)
O26 Zn3 N5 O17 -99.1(3)
O15 Zn3 N5 O17 162.7(3)
N6 Zn3 N5 O17 0.7(3)
Ca2 Zn3 N5 O17 151.2(2)
C49 N5 O17 C50 -121.0(4)
Zn3 N5 O17 C50 74.6(4)
N5 O17 C50 C51 -62.5(6)
O17 C50 C51 O18 -52.0(6)
C50 C51 O18 N6 93.9(5)
C51 O18 N6 C52 161.9(4)
C51 O18 N6 Zn3 -12.0(5)
O19 Zn3 N6 C52 6.0(4)
O26 Zn3 N6 C52 -103.1(4)
O15 Zn3 N6 C52 47.9(7)
N5 Zn3 N6 C52 144.0(4)
Ca2 Zn3 N6 C52 -6.8(5)
O19 Zn3 N6 O18 178.9(3)
O26 Zn3 N6 O18 69.7(3)
O15 Zn3 N6 O18 -139.3(4)
N5 Zn3 N6 O18 -43.2(3)
Ca2 Zn3 N6 O18 166.0(2)
O18 N6 C52 C53 -176.0(4)
Zn3 N6 C52 C53 -2.4(7)
N6 C52 C53 C54 1.5(7)
N6 C52 C53 C58 174.9(4)
C58 C53 C54 O19 178.6(4)
C52 C53 C54 O19 -8.0(7)
C58 C53 C54 C55 -3.8(6)
C52 C53 C54 C55 169.5(4)
O19 C54 C55 O20 6.6(6)
C53 C54 C55 O20 -171.1(4)
O19 C54 C55 C56 -176.9(4)
C53 C54 C55 C56 5.3(7)
O20 C55 C56 C59 -3.5(7)
C54 C55 C56 C59 -179.6(4)
O20 C55 C56 C57 173.0(4)
C54 C55 C56 C57 -3.1(7)
C55 C56 C57 C58 -0.5(7)
C59 C56 C57 C58 176.1(4)
C56 C57 C58 C53 2.0(7)
C54 C53 C58 C57 0.2(7)
C52 C53 C58 C57 -173.3(4)
C53 C54 O19 Zn3 16.6(7)
C55 C54 O19 Zn3 -161.0(3)
C53 C54 O19 Ca2 165.0(3)
C55 C54 O19 Ca2 -12.6(5)
O26 Zn3 O19 C54 82.8(4)
O15 Zn3 O19 C54 179.0(4)
N5 Zn3 O19 C54 -105.7(4)
N6 Zn3 O19 C54 -13.1(4)
Ca2 Zn3 O19 C54 152.5(5)
O26 Zn3 O19 Ca2 -69.73(16)
O15 Zn3 O19 Ca2 26.52(14)
N5 Zn3 O19 Ca2 101.8(2)
N6 Zn3 O19 Ca2 -165.57(15)
O20 Ca2 O19 C54 10.0(3)
O15 Ca2 O19 C54 178.2(3)
O23 Ca2 O19 C54 2.6(4)
O27 Ca2 O19 C54 82.8(3)
O25 Ca2 O19 C54 -98.2(3)
O24 Ca2 O19 C54 -94.5(4)
O16 Ca2 O19 C54 158.0(3)
Zn3 Ca2 O19 C54 -157.1(4)
Zn4 Ca2 O19 C54 19.8(3)
O20 Ca2 O19 Zn3 167.08(17)
O15 Ca2 O19 Zn3 -24.76(13)
O23 Ca2 O19 Zn3 159.62(14)
O27 Ca2 O19 Zn3 -120.19(14)
O25 Ca2 O19 Zn3 58.85(14)
O24 Ca2 O19 Zn3 62.6(2)
O16 Ca2 O19 Zn3 -44.9(2)
Zn4 Ca2 O19 Zn3 176.91(10)
C56 C55 O20 Zn4 20.9(7)
C54 C55 O20 Zn4 -162.8(3)
C56 C55 O20 Ca2 -173.7(3)
C54 C55 O20 Ca2 2.6(5)
O28 Zn4 O20 C55 91.4(4)
O23 Zn4 O20 C55 -166.5(4)
N8 Zn4 O20 C55 -114.4(6)
N7 Zn4 O20 C55 -17.8(4)
Ca2 Zn4 O20 C55 167.5(5)
O28 Zn4 O20 Ca2 -76.12(17)
O23 Zn4 O20 Ca2 26.01(15)
N8 Zn4 O20 Ca2 78.1(5)
N7 Zn4 O20 Ca2 174.68(16)
O15 Ca2 O20 C55 -20.4(4)
O23 Ca2 O20 C55 167.5(4)
O27 Ca2 O20 C55 -106.2(4)
O25 Ca2 O20 C55 62.6(4)
O19 Ca2 O20 C55 -6.3(3)
O24 Ca2 O20 C55 135.2(3)
O16 Ca2 O20 C55 -122.9(4)
Zn3 Ca2 O20 C55 1.0(3)
Zn4 Ca2 O20 C55 -169.0(4)
O15 Ca2 O20 Zn4 148.63(15)
O23 Ca2 O20 Zn4 -23.51(14)
O27 Ca2 O20 Zn4 62.80(15)
O25 Ca2 O20 Zn4 -128.36(15)
O19 Ca2 O20 Zn4 162.67(19)
O24 Ca2 O20 Zn4 -55.8(2)
O16 Ca2 O20 Zn4 46.1(3)
Zn3 Ca2 O20 Zn4 170.01(12)
C55 C56 C59 N7 -11.2(8)
C57 C56 C59 N7 172.3(5)
C56 C59 N7 O21 174.3(5)
C56 C59 N7 Zn4 9.0(7)
O20 Zn4 N7 C59 2.8(4)
O28 Zn4 N7 C59 -96.5(4)
O23 Zn4 N7 C59 68.4(5)
N8 Zn4 N7 C59 162.2(4)
Ca2 Zn4 N7 C59 7.4(5)
O20 Zn4 N7 O21 -160.9(4)
O28 Zn4 N7 O21 99.8(4)
O23 Zn4 N7 O21 -95.3(4)
N8 Zn4 N7 O21 -1.5(4)
Ca2 Zn4 N7 O21 -156.4(3)
C59 N7 O21 C60 127.6(6)
Zn4 N7 O21 C60 -66.1(6)
N7 O21 C60 C61 50.2(8)
O21 C60 C61 O22 59.3(8)
C60 C61 O22 N8 -90.2(6)
C61 O22 N8 C62 -175.1(5)
C61 O22 N8 Zn4 4.9(7)
O20 Zn4 N8 C62 -41.7(8)
O28 Zn4 N8 C62 112.7(5)
O23 Zn4 N8 C62 9.6(5)
N7 Zn4 N8 C62 -136.1(5)
Ca2 Zn4 N8 C62 17.7(6)
O20 Zn4 N8 O22 138.2(5)
O28 Zn4 N8 O22 -67.4(5)
O23 Zn4 N8 O22 -170.5(5)
N7 Zn4 N8 O22 43.8(5)
Ca2 Zn4 N8 O22 -162.4(4)
O22 N8 C62 C63 179.8(6)
Zn4 N8 C62 C63 -0.3(9)
N8 C62 C63 C64 -8.8(10)
N8 C62 C63 C68 173.6(6)
C68 C63 C64 O23 179.8(5)
C62 C63 C64 O23 2.2(8)
C68 C63 C64 C65 1.1(8)
C62 C63 C64 C65 -176.5(5)
O23 C64 C65 C66 179.6(5)
C63 C64 C65 C66 -1.6(8)
O23 C64 C65 O24 -0.6(7)
C63 C64 C65 O24 178.1(5)
O24 C65 C66 C67 -179.0(5)
C64 C65 C66 C67 0.7(9)
C65 C66 C67 C68 0.8(8)
C66 C67 C68 C63 -1.3(8)
C64 C63 C68 C67 0.3(8)
C62 C63 C68 C67 178.1(5)
C63 C64 O23 Zn4 13.7(8)
C65 C64 O23 Zn4 -167.6(4)
C63 C64 O23 Ca2 -175.9(4)
C65 C64 O23 Ca2 2.8(7)
O20 Zn4 O23 C64 147.3(5)
O28 Zn4 O23 C64 -114.0(4)
N8 Zn4 O23 C64 -16.5(5)
N7 Zn4 O23 C64 80.5(5)
Ca2 Zn4 O23 C64 172.4(5)
O20 Zn4 O23 Ca2 -25.12(14)
O28 Zn4 O23 Ca2 73.55(16)
N8 Zn4 O23 Ca2 171.03(18)
N7 Zn4 O23 Ca2 -91.9(3)
O20 Ca2 O23 C64 -150.0(4)
O15 Ca2 O23 C64 51.2(7)
O27 Ca2 O23 C64 131.8(4)
O25 Ca2 O23 C64 -56.9(4)
O19 Ca2 O23 C64 -142.6(4)
O24 Ca2 O23 C64 -2.5(4)
O16 Ca2 O23 C64 57.8(4)
Zn3 Ca2 O23 C64 -107.7(4)
Zn4 Ca2 O23 C64 -172.7(5)
O20 Ca2 O23 Zn4 22.68(13)
O15 Ca2 O23 Zn4 -136.1(4)
O27 Ca2 O23 Zn4 -55.46(15)
O25 Ca2 O23 Zn4 115.80(15)
O19 Ca2 O23 Zn4 30.1(2)
O24 Ca2 O23 Zn4 170.2(2)
O16 Ca2 O23 Zn4 -129.53(16)
Zn3 Ca2 O23 Zn4 65.0(4)
C66 C65 O24 C69 8.5(11)
C64 C65 O24 C69 -171.3(8)
C66 C65 O24 Ca2 178.4(4)
C64 C65 O24 Ca2 -1.4(6)
O20 Ca2 O24 C65 35.9(5)
O15 Ca2 O24 C65 -163.8(4)
O23 Ca2 O24 C65 1.9(4)
O27 Ca2 O24 C65 -54.4(5)
O25 Ca2 O24 C65 126.2(4)
O19 Ca2 O24 C65 122.4(4)
O16 Ca2 O24 C65 -113.8(4)
Zn3 Ca2 O24 C65 158.8(4)
Zn4 Ca2 O24 C65 7.6(4)
O20 Ca2 O24 C69 -154.7(7)
O15 Ca2 O24 C69 5.6(8)
O23 Ca2 O24 C69 171.3(8)
O27 Ca2 O24 C69 115.1(7)
O25 Ca2 O24 C69 -64.3(7)
O19 Ca2 O24 C69 -68.2(8)
O16 Ca2 O24 C69 55.6(7)
Zn3 Ca2 O24 C69 -31.8(8)
Zn4 Ca2 O24 C69 177.1(7)
C65 O24 C69 C70 -75.8(10)
Ca2 O24 C69 C70 114.6(7)
O24 C69 C70 C72 149.7(18)
O24 C69 C70 C71 -7.2(15)
O20 Ca2 O25 C73 -108.1(6)
O15 Ca2 O25 C73 20.5(6)
O23 Ca2 O25 C73 -176.0(6)
O27 Ca2 O25 C73 -42.7(10)
O19 Ca2 O25 C73 -47.4(6)
O24 Ca2 O25 C73 134.8(6)
O16 Ca2 O25 C73 74.8(6)
Zn3 Ca2 O25 C73 -13.8(6)
Zn4 Ca2 O25 C73 -138.7(6)
O19 Zn3 O26 C73 28.0(4)
O15 Zn3 O26 C73 -55.8(4)
N5 Zn3 O26 C73 -145.9(4)
N6 Zn3 O26 C73 115.4(4)
Ca2 Zn3 O26 C73 -13.2(4)
Ca2 O25 C73 O26 8.7(10)
Ca2 O25 C73 C74 -169.3(4)
Zn3 O26 C73 O25 9.3(7)
Zn3 O26 C73 C74 -172.6(4)
O20 Ca2 O27 C75 -36.5(5)
O15 Ca2 O27 C75 -165.7(5)
O23 Ca2 O27 C75 31.1(5)
O25 Ca2 O27 C75 -104.2(8)
O19 Ca2 O27 C75 -99.7(5)
O24 Ca2 O27 C75 78.5(5)
O16 Ca2 O27 C75 135.3(5)
Zn3 Ca2 O27 C75 -130.7(5)
Zn4 Ca2 O27 C75 -1.9(5)
O20 Zn4 O28 C75 35.6(4)
O23 Zn4 O28 C75 -47.4(4)
N8 Zn4 O28 C75 -135.5(4)
N7 Zn4 O28 C75 124.0(4)
Ca2 Zn4 O28 C75 -5.4(4)
Ca2 O27 C75 O28 -1.6(9)
Ca2 O27 C75 C76 178.1(4)
Zn4 O28 C75 O27 6.1(7)
Zn4 O28 C75 C76 -173.7(4)
